data_7704141
loop_
_publ_author_name
'Zhang, Xu'
'Chen, Xiaodan'
'Zhai, Haojiang'
'Liu, Shihua'
'Hu, Chenyang'
'Liu, Liu Leo'
'Wang, Shuhai'
'Li, Zhongshu'

_publ_section_title
;
 Facile addition of E-H bonds to a dicarbondiphosphide.
;
_journal_issue 19
_journal_name_full 'Dalton transactions (Cambridge, England : 2003)'
_journal_page_first 6384
_journal_page_last 6390
_journal_paper_doi 10.1039/d0dt01341b
_journal_volume 49
_journal_year 2020
_chemical_formula_moiety '4(C63 H82 N6 P2)'
_chemical_formula_sum 'C256 H334 N26 P8'
_chemical_formula_weight 4023.23
_space_group_crystal_system monoclinic
_space_group_IT_number 14
_space_group_name_Hall '-P 2ybc'
_space_group_name_H-M_alt 'P 1 21/c 1'
_atom_sites_solution_hydrogens mixed
_audit_creation_date 2020-04-19
_audit_creation_method
;
Olex2 1.2
(compiled 2018.05.29 svn.r3508 for OlexSys, GUI svn.r5506)
;
_audit_update_record
;
2020-04-20 deposited with the CCDC.	2020-04-21 downloaded from the CCDC.
;
_cell_angle_alpha 90
_cell_angle_beta 95.906(3)
_cell_angle_gamma 90
_cell_formula_units_Z 2
_cell_length_a 26.2082(9)
_cell_length_b 21.2732(9)
_cell_length_c 22.2484(8)
_cell_measurement_reflns_used 11567
_cell_measurement_temperature 150.00(10)
_cell_measurement_theta_max 73.0370
_cell_measurement_theta_min 3.3090
_cell_volume 12338.4(8)
_computing_cell_refinement 'CrysAlisPro 1.171.39.28b (Rigaku OD, 2015)'
_computing_data_collection 'CrysAlisPro 1.171.39.28b (Rigaku OD, 2015)'
_computing_data_reduction 'CrysAlisPro 1.171.39.28b (Rigaku OD, 2015)'
_computing_molecular_graphics 'Olex2 (Dolomanov et al., 2009)'
_computing_publication_material 'Olex2 (Dolomanov et al., 2009)'
_computing_structure_refinement 'ShelXL (Sheldrick, 2015)'
_diffrn_ambient_environment N~2~
_diffrn_ambient_temperature 150.00(10)
_diffrn_detector 'CCD plate'
_diffrn_measured_fraction_theta_full 0.997
_diffrn_measured_fraction_theta_max 0.969
_diffrn_measurement_details
;
List of Runs (angles in degrees, time in seconds):

  # Type    Start    End  Width  t~exp~   \w     \q     \k     \f   Frames
#--------------------------------------------------------------------------
  1  \w     31.00  88.00   0.50   50.00    --    0.00  38.00  60.00  114
  2  \w     19.00  88.00   0.50   50.00    --    0.00  38.00 150.00  138
  3  \w    -15.00  11.00   0.50   50.00    --    0.00  38.00 150.00   52
  4  \w      3.00  87.00   0.50   50.00    --    0.00  19.00 -60.00  168
  5  \w    -30.00  -5.00   0.50   50.00    --    0.00 -57.00-180.00   50
  6  \w     81.00 107.00   0.50  100.00    --   95.20 -30.00  90.00   52
  7  \w     79.00 159.00   0.50  100.00    --   95.20  45.00-180.00  160
  8  \w      6.00 125.00   0.50  100.00    --   95.20 -77.00 -30.00  238
  9  \w     14.00  54.00   0.50  100.00    --   95.20 -61.00  30.00   80
 10  \w     29.00 114.00   0.50  100.00    --   95.20 -45.00  60.00  170
 11  \w     77.00 163.00   0.50  100.00    --   95.20  61.00-120.00  172
 12  \w     24.00  99.00   0.50  100.00    --   95.20 -61.00 -30.00  150
 13  \w    103.00 169.00   0.50  100.00    --   95.20  45.00 150.00  132
;
_diffrn_measurement_device 'four-circle diffractometer'
_diffrn_measurement_device_type 'XtaLAB AFC12 (RINC): Kappa dual home/near'
_diffrn_measurement_method '\w scans'
_diffrn_orient_matrix_type 'CrysAlisPro convention (1999,Acta A55,543-557)'
_diffrn_orient_matrix_UB_11 -0.0323350000
_diffrn_orient_matrix_UB_12 -0.0414543000
_diffrn_orient_matrix_UB_13 0.0383524000
_diffrn_orient_matrix_UB_21 -0.0494182000
_diffrn_orient_matrix_UB_22 0.0289652000
_diffrn_orient_matrix_UB_23 -0.0319283000
_diffrn_orient_matrix_UB_31 -0.0017362000
_diffrn_orient_matrix_UB_32 -0.0518376000
_diffrn_orient_matrix_UB_33 -0.0485215000
_diffrn_radiation_monochromator graphite
_diffrn_radiation_probe x-ray
_diffrn_radiation_type CuK\a
_diffrn_radiation_wavelength 1.54184
_diffrn_reflns_av_R_equivalents 0.0674
_diffrn_reflns_av_unetI/netI 0.0982
_diffrn_reflns_Laue_measured_fraction_full 0.997
_diffrn_reflns_Laue_measured_fraction_max 0.969
_diffrn_reflns_limit_h_max 26
_diffrn_reflns_limit_h_min -31
_diffrn_reflns_limit_k_max 15
_diffrn_reflns_limit_k_min -26
_diffrn_reflns_limit_l_max 27
_diffrn_reflns_limit_l_min -27
_diffrn_reflns_number 73158
_diffrn_reflns_point_group_measured_fraction_full 0.997
_diffrn_reflns_point_group_measured_fraction_max 0.969
_diffrn_reflns_theta_full 67.684
_diffrn_reflns_theta_max 74.446
_diffrn_reflns_theta_min 2.681
_diffrn_source 'fine-focus sealed X-ray tube'
_diffrn_source_type 'Enhance (Cu) X-ray Source'
_exptl_absorpt_coefficient_mu 0.953
_exptl_absorpt_correction_T_max 1.00000
_exptl_absorpt_correction_T_min 0.96272
_exptl_absorpt_correction_type multi-scan
_exptl_absorpt_process_details
;
CrysAlisPro 1.171.39.28b (Rigaku Oxford Diffraction, 2015)
Empirical absorption correction using spherical harmonics,
 implemented in SCALE3 ABSPACK scaling algorithm.
;
_exptl_crystal_colour 'clear light yellow'
_exptl_crystal_colour_lustre clear
_exptl_crystal_colour_modifier light
_exptl_crystal_colour_primary yellow
_exptl_crystal_density_diffrn 1.083
_exptl_crystal_description block
_exptl_crystal_F_000 4344
_exptl_crystal_size_max 0.1
_exptl_crystal_size_mid 0.08
_exptl_crystal_size_min 0.06
_refine_diff_density_max 0.324
_refine_diff_density_min -0.295
_refine_diff_density_rms 0.050
_refine_ls_extinction_method none
_refine_ls_goodness_of_fit_ref 1.006
_refine_ls_hydrogen_treatment mixed
_refine_ls_matrix_type full
_refine_ls_number_parameters 1340
_refine_ls_number_reflns 24449
_refine_ls_number_restraints 13
_refine_ls_restrained_S_all 1.006
_refine_ls_R_factor_all 0.1228
_refine_ls_R_factor_gt 0.0639
_refine_ls_shift/su_max 0.003
_refine_ls_shift/su_mean 0.000
_refine_ls_structure_factor_coef Fsqd
_refine_ls_weighting_details 'w=1/[\s^2^(Fo^2^)+(0.0806P)^2^] where P=(Fo^2^+2Fc^2^)/3'
_refine_ls_weighting_scheme calc
_refine_ls_wR_factor_gt 0.1536
_refine_ls_wR_factor_ref 0.1739
_reflns_Friedel_coverage 0.000
_reflns_number_gt 13212
_reflns_number_total 24449
_reflns_threshold_expression 'I > 2\s(I)'
_cod_data_source_file d0dt01341b2.cif
_cod_data_source_block 6
_cod_depositor_comments 'Adding full bibliography for 7704134--7704141.cif.'
_cod_database_code 7704141
_shelx_shelxl_version_number 2014/7
_shelx_space_group_comment
;
The symmetry employed for this shelxl refinement is uniquely defined
by the following loop, which should always be used as a source of
symmetry information in preference to the above space-group names.
They are only intended as comments.
;
_shelx_estimated_absorpt_t_max 0.945
_shelx_estimated_absorpt_t_min 0.911
_reflns_odcompleteness_completeness 99.89
_reflns_odcompleteness_iscentric 1
_reflns_odcompleteness_theta 66.97
_olex2_refinement_description
;
1. Fixed Uiso
 At 1.2 times of:
  All C(H) groups, All C(H,H) groups, All N(H) groups
 At 1.5 times of:
  All C(H,H,H) groups
2. Rigid bond restraints
 C37, C36
 with sigma for 1-2 distances of 0.002 and sigma for 1-3 distances of 0.002
3. Uiso/Uaniso restraints and constraints
Uanis(C100) \\sim Ueq, Uanis(C101) \\sim Ueq: with sigma of 0.01 and sigma for
terminal atoms of 0.02
4. Others
 Sof(H99A)=Sof(C97)=Sof(H97A)=Sof(H97B)=Sof(H97C)=Sof(C100)=Sof(H10J)=
 Sof(H10K)=Sof(H10L)=1-FVAR(1)
 Sof(H99)=Sof(C101)=Sof(H10G)=Sof(H10H)=Sof(H10I)=Sof(C98)=Sof(H98A)=Sof(H98B)=
 Sof(H98C)=FVAR(1)
5.a Ternary CH refined with riding coordinates:
 C124(H124), C21(H21), C127(H127), C99(H99), C99(H99A), C112(H112), C89(H89),
 C103(H103), C33(H33), C24(H24), C62(H62), C36(H36), C86(H86), C48(H48),
 C59(H59), C45(H45), C115(H115)
5.b Secondary CH2 refined with riding coordinates:
 C68(H68A,H68B), C12(H12M,H12N), C69(H69A,H69B), C77(H77A,H77B), C13(H13A,
 H13B), C50(H50A,H50B), C51(H51A,H51B), C78(H78A,H78B)
5.c Aromatic/amide H refined with riding coordinates:
 N11(H11), N5(H5), C6(H6), C71(H71), C119(H119), C121(H121), C74(H74),
 C93(H93), C7(H7), C75(H75), C72(H72), C16(H16), C95(H95), C120(H120), C9(H9),
 C10(H10), C17(H17), C94(H94), C18(H18), C81(H81), C83(H83), C40(H40), C29(H29),
  C30(H30), C41(H41), C82(H82), C56(H56), C42(H42), C109(H109), C54(H54),
 C28(H28), C108(H108), C55(H55), C107(H107)
5.d Idealised Me refined as rotating group:
 C123(H12A,H12B,H12C), C22(H22A,H22B,H22C), C88(H88A,H88B,H88C), C90(H90A,H90B,
 H90C), C104(H10A,H10B,H10C), C102(H10D,H10E,H10F), C20(H20A,H20B,H20C),
 C85(H85A,H85B,H85C), C113(H11A,H11B,H11C), C126(H12D,H12E,H12F), C58(H58A,H58B,
 H58C), C61(H61A,H61B,H61C), C111(H11D,H11E,H11F), C125(H12G,H12H,H12I),
 C37(H37A,H37B,H37C), C87(H87A,H87B,H87C), C32(H32A,H32B,H32C), C35(H35A,H35B,
 H35C), C63(H63A,H63B,H63C), C23(H23A,H23B,H23C), C25(H25A,H25B,H25C), C34(H34A,
 H34B,H34C), C128(H12J,H12K,H12L), C47(H47A,H47B,H47C), C49(H49A,H49B,H49C),
 C114(H11G,H11H,H11I), C116(H11J,H11K,H11L), C46(H46A,H46B,H46C), C60(H60A,H60B,
 H60C), C44(H44A,H44B,H44C), C101(H10G,H10H,H10I), C98(H98A,H98B,H98C),
 C97(H97A,H97B,H97C), C100(H10J,H10K,H10L)
;
_olex2_submission_special_instructions 'No special instructions were received'
_oxdiff_exptl_absorpt_empirical_details
;
Empirical correction (ABSPACK) includes:
- Absorption correction using spherical harmonics
- Frame scaling
;
_oxdiff_exptl_absorpt_empirical_full_max 1.107
_oxdiff_exptl_absorpt_empirical_full_min 0.721

loop_
_space_group_symop_operation_xyz
'x, y, z'
'-x, y+1/2, -z+1/2'
'-x, -y, -z'
'x, -y-1/2, z-1/2'

loop_
_atom_site_label
_atom_site_type_symbol
_atom_site_fract_x
_atom_site_fract_y
_atom_site_fract_z
_atom_site_U_iso_or_equiv
_atom_site_adp_type
_atom_site_occupancy
_atom_site_site_symmetry_order
_atom_site_calc_flag
_atom_site_refinement_flags_posn
_atom_site_refinement_flags_adp
_atom_site_refinement_flags_occupancy
_atom_site_disorder_assembly
_atom_site_disorder_group
P3 P 0.10657(3) 0.30331(4) 0.26216(3) 0.03043(18) Uani 1 1 d . . . . .
P1 P 0.59452(3) 0.28547(4) 0.58589(4) 0.03328(18) Uani 1 1 d . . . . .
P4 P 0.16850(3) 0.21077(4) 0.22370(4) 0.0422(2) Uani 1 1 d . . . . .
P2 P 0.66039(3) 0.19806(4) 0.64180(4) 0.0417(2) Uani 1 1 d . . . . .
N8 N 0.21354(9) 0.39697(11) 0.26071(10) 0.0305(6) Uani 1 1 d . . . . .
N7 N 0.25771(8) 0.32250(11) 0.21974(11) 0.0317(6) Uani 1 1 d . . . . .
N1 N 0.69178(9) 0.39003(11) 0.61848(11) 0.0339(6) Uani 1 1 d . . . . .
N4 N 0.56463(8) 0.09886(11) 0.63152(11) 0.0308(5) Uani 1 1 d . . . . .
N9 N 0.06767(8) 0.12107(11) 0.19992(11) 0.0306(6) Uani 1 1 d . . . . .
N10 N 0.00946(8) 0.19424(11) 0.21618(11) 0.0338(6) Uani 1 1 d . . . . .
N3 N 0.50397(9) 0.16521(12) 0.59466(11) 0.0339(6) Uani 1 1 d . . . . .
N11 N 0.10739(9) 0.29188(11) 0.33953(11) 0.0350(6) Uani 1 1 d . . . . .
H11 H 0.1268 0.2619 0.3544 0.042 Uiso 1 1 calc R . . . .
N2 N 0.74236(9) 0.31955(12) 0.66956(11) 0.0358(6) Uani 1 1 d . . . . .
N5 N 0.60172(10) 0.27601(12) 0.50956(11) 0.0392(6) Uani 1 1 d . . . . .
H5 H 0.6242 0.2487 0.5013 0.047 Uiso 1 1 calc R . . . .
C117 C 0.18475(10) 0.42659(13) 0.30427(13) 0.0286(6) Uani 1 1 d . . . . .
C67 C 0.21235(10) 0.33471(13) 0.24382(12) 0.0269(6) Uani 1 1 d . . . . .
C65 C 0.06159(10) 0.18291(14) 0.21864(12) 0.0292(6) Uani 1 1 d . . . . .
C105 C 0.27380(10) 0.26343(14) 0.19777(15) 0.0352(7) Uani 1 1 d . . . . .
C2 C 0.55596(11) 0.16017(14) 0.61166(12) 0.0296(6) Uani 1 1 d . . . . .
C66 C 0.17305(10) 0.29249(13) 0.24792(13) 0.0288(6) Uani 1 1 d . . . . .
C1 C 0.59342(10) 0.20429(13) 0.61011(13) 0.0292(6) Uani 1 1 d . . . . .
C79 C 0.11071(10) 0.08241(13) 0.22078(14) 0.0326(7) Uani 1 1 d . . . . .
C122 C 0.14446(11) 0.46704(13) 0.28344(14) 0.0334(7) Uani 1 1 d . . . . .
C118 C 0.20022(11) 0.41964(13) 0.36647(13) 0.0311(7) Uani 1 1 d . . . . .
C64 C 0.10145(10) 0.22233(13) 0.23534(13) 0.0298(6) Uani 1 1 d . . . . .
C4 C 0.69578(11) 0.32710(14) 0.63497(13) 0.0321(7) Uani 1 1 d . . . . .
C5 C 0.57645(11) 0.30607(14) 0.46095(13) 0.0344(7) Uani 1 1 d . . . . .
C70 C 0.08130(11) 0.32424(14) 0.38035(13) 0.0326(7) Uani 1 1 d . . . . .
C14 C 0.61155(10) 0.06521(13) 0.62577(14) 0.0316(7) Uani 1 1 d . . . . .
C38 C 0.75748(10) 0.26579(14) 0.70590(14) 0.0350(7) Uani 1 1 d . . . . .
C15 C 0.63643(11) 0.03814(15) 0.67843(14) 0.0368(7) Uani 1 1 d . . . . .
C52 C 0.66739(12) 0.41329(13) 0.56273(14) 0.0352(7) Uani 1 1 d . . . . .
C3 C 0.66014(11) 0.28143(13) 0.62074(13) 0.0305(6) Uani 1 1 d . . . . .
C96 C -0.04269(11) 0.26872(15) 0.26432(14) 0.0378(8) Uani 1 1 d . . . . .
C6 C 0.53429(12) 0.34553(14) 0.46625(14) 0.0384(7) Uani 1 1 d . . . . .
H6 H 0.5232 0.3530 0.5040 0.046 Uiso 1 1 calc R . . . .
C71 C 0.04721(11) 0.37266(14) 0.36310(14) 0.0370(7) Uani 1 1 d . . . . .
H71 H 0.0426 0.3855 0.3230 0.044 Uiso 1 1 calc R . . . .
C91 C -0.01282(10) 0.25549(15) 0.21692(14) 0.0349(7) Uani 1 1 d . . . . .
C124 C 0.24518(11) 0.37840(14) 0.39049(14) 0.0364(7) Uani 1 1 d . . . . .
H124 H 0.2655 0.3691 0.3570 0.044 Uiso 1 1 calc R . . . .
C19 C 0.62917(11) 0.05563(14) 0.56887(14) 0.0358(7) Uani 1 1 d . . . . .
C53 C 0.62261(13) 0.44894(15) 0.56371(14) 0.0419(8) Uani 1 1 d . . . . .
C8 C 0.52479(13) 0.36321(15) 0.35826(14) 0.0406(8) Uani 1 1 d . . . . .
C68 C -0.01886(11) 0.14373(14) 0.18212(15) 0.0405(8) Uani 1 1 d . . . . .
H68A H -0.0256 0.1543 0.1396 0.049 Uiso 1 1 calc R . . . .
H68B H -0.0511 0.1349 0.1983 0.049 Uiso 1 1 calc R . . . .
C119 C 0.17271(12) 0.45255(14) 0.40663(14) 0.0371(7) Uani 1 1 d . . . . .
H119 H 0.1812 0.4473 0.4480 0.045 Uiso 1 1 calc R . . . .
C12 C 0.51739(11) 0.06151(15) 0.62354(15) 0.0398(8) Uani 1 1 d . . . . .
H12M H 0.5136 0.0357 0.6588 0.048 Uiso 1 1 calc R . . . .
H12N H 0.5166 0.0347 0.5882 0.048 Uiso 1 1 calc R . . . .
C39 C 0.74528(12) 0.26453(16) 0.76577(15) 0.0399(8) Uani 1 1 d . . . . .
C121 C 0.11994(12) 0.49972(15) 0.32594(15) 0.0406(8) Uani 1 1 d . . . . .
H121 H 0.0936 0.5273 0.3128 0.049 Uiso 1 1 calc R . . . .
C69 C 0.01742(10) 0.08903(14) 0.19142(15) 0.0377(7) Uani 1 1 d . . . . .
H69A H 0.0111 0.0648 0.2268 0.045 Uiso 1 1 calc R . . . .
H69B H 0.0149 0.0616 0.1564 0.045 Uiso 1 1 calc R . . . .
C74 C 0.06054(12) 0.33600(16) 0.48328(15) 0.0426(8) Uani 1 1 d . . . . .
H74 H 0.0652 0.3237 0.5236 0.051 Uiso 1 1 calc R . . . .
C21 C 0.60192(12) 0.08189(15) 0.51033(14) 0.0388(8) Uani 1 1 d . . . . .
H21 H 0.5757 0.1115 0.5212 0.047 Uiso 1 1 calc R . . . .
C93 C -0.03038(11) 0.35703(16) 0.17350(16) 0.0447(8) Uani 1 1 d . . . . .
H93 H -0.0269 0.3866 0.1434 0.054 Uiso 1 1 calc R . . . .
C26 C 0.47630(11) 0.22147(15) 0.57728(15) 0.0386(8) Uani 1 1 d . . . . .
C7 C 0.50931(13) 0.37326(15) 0.41536(15) 0.0442(8) Uani 1 1 d . . . . .
H7 H 0.4814 0.3993 0.4194 0.053 Uiso 1 1 calc R . . . .
N6 N 0.47844(12) 0.41826(16) 0.26445(14) 0.0641(9) Uani 1 1 d . . . . .
C75 C 0.08814(11) 0.30726(15) 0.44176(14) 0.0372(7) Uani 1 1 d . . . . .
H75 H 0.1117 0.2761 0.4545 0.045 Uiso 1 1 calc R . . . .
C110 C 0.29175(11) 0.21661(15) 0.23936(16) 0.0408(8) Uani 1 1 d . . . . .
C72 C 0.02017(12) 0.40170(16) 0.40545(15) 0.0449(8) Uani 1 1 d . . . . .
H72 H -0.0022 0.4342 0.3932 0.054 Uiso 1 1 calc R . . . .
C80 C 0.13989(11) 0.05674(14) 0.17737(15) 0.0386(8) Uani 1 1 d . . . . .
C16 C 0.67951(12) 0.00134(15) 0.67224(16) 0.0441(8) Uani 1 1 d . . . . .
H16 H 0.6963 -0.0178 0.7063 0.053 Uiso 1 1 calc R . . . .
C95 C -0.06446(11) 0.32835(16) 0.26584(15) 0.0433(8) Uani 1 1 d . . . . .
H95 H -0.0837 0.3388 0.2973 0.052 Uiso 1 1 calc R . . . .
C127 C 0.12882(12) 0.47623(15) 0.21621(14) 0.0400(8) Uani 1 1 d . . . . .
H127 H 0.1430 0.4413 0.1945 0.048 Uiso 1 1 calc R . . . .
C120 C 0.13328(12) 0.49261(15) 0.38665(15) 0.0414(8) Uani 1 1 d . . . . .
H120 H 0.1158 0.5147 0.4143 0.050 Uiso 1 1 calc R . . . .
C77 C 0.29054(12) 0.37767(14) 0.22013(16) 0.0418(8) Uani 1 1 d . . . . .
H77A H 0.2998 0.3867 0.1799 0.050 Uiso 1 1 calc R . . . .
H77B H 0.3216 0.3719 0.2473 0.050 Uiso 1 1 calc R . . . .
C13 C 0.47619(11) 0.11158(15) 0.61554(15) 0.0412(8) Uani 1 1 d . . . . .
H13A H 0.4484 0.0990 0.5858 0.049 Uiso 1 1 calc R . . . .
H13B H 0.4624 0.1207 0.6534 0.049 Uiso 1 1 calc R . . . .
C106 C 0.27306(12) 0.25489(16) 0.13469(16) 0.0436(8) Uani 1 1 d . . . . .
C99 C -0.05294(12) 0.21981(16) 0.31122(16) 0.0443(8) Uani 1 1 d . . . . .
H99 H -0.0463 0.1793 0.2925 0.053 Uiso 0.639(19) 1 calc R . P A 1
H99A H -0.0311 0.1827 0.3086 0.053 Uiso 0.361(19) 1 calc R . P A 2
C73 C 0.02544(12) 0.38385(16) 0.46524(15) 0.0433(8) Uani 1 1 d . . . . .
C9 C 0.56649(12) 0.32415(15) 0.35263(14) 0.0420(8) Uani 1 1 d . . . . .
H9 H 0.5774 0.3170 0.3148 0.050 Uiso 1 1 calc R . . . .
C10 C 0.59165(12) 0.29607(15) 0.40290(14) 0.0407(8) Uani 1 1 d . . . . .
H10 H 0.6194 0.2698 0.3984 0.049 Uiso 1 1 calc R . . . .
C92 C -0.00785(11) 0.29803(15) 0.16986(14) 0.0379(7) Uani 1 1 d . . . . .
C31 C 0.45370(11) 0.22470(17) 0.51683(15) 0.0437(8) Uani 1 1 d . . . . .
C84 C 0.12112(12) 0.06794(15) 0.28278(15) 0.0396(8) Uani 1 1 d . . . . .
C112 C 0.29368(12) 0.22740(16) 0.30670(15) 0.0443(8) Uani 1 1 d . . . . .
H112 H 0.2656 0.2561 0.3135 0.053 Uiso 1 1 calc R . . . .
C17 C 0.69799(13) -0.00744(16) 0.61693(17) 0.0482(9) Uani 1 1 d . . . . .
H17 H 0.7271 -0.0318 0.6141 0.058 Uiso 1 1 calc R . . . .
C89 C 0.12881(12) 0.07035(16) 0.11078(15) 0.0439(8) Uani 1 1 d . . . . .
H89 H 0.1019 0.1024 0.1061 0.053 Uiso 1 1 calc R . . . .
C43 C 0.78487(12) 0.21768(16) 0.68152(16) 0.0427(8) Uani 1 1 d . . . . .
C94 C -0.05799(12) 0.37216(16) 0.22144(16) 0.0468(9) Uani 1 1 d . . . . .
H94 H -0.0722 0.4120 0.2237 0.056 Uiso 1 1 calc R . . . .
C18 C 0.67328(12) 0.01976(15) 0.56630(16) 0.0444(8) Uani 1 1 d . . . . .
H18 H 0.6863 0.0141 0.5293 0.053 Uiso 1 1 calc R . . . .
C103 C 0.01835(12) 0.28196(17) 0.11377(15) 0.0453(8) Uani 1 1 d . . . . .
H103 H 0.0349 0.2409 0.1207 0.054 Uiso 1 1 calc R . . . .
C33 C 0.45789(12) 0.17095(17) 0.47217(15) 0.0463(8) Uani 1 1 d . . . . .
H33 H 0.4810 0.1393 0.4921 0.056 Uiso 1 1 calc R . . . .
N12 N -0.02889(12) 0.43190(16) 0.54388(14) 0.0683(10) Uani 1 1 d . . . . .
C24 C 0.61764(13) 0.04753(16) 0.73947(15) 0.0467(8) Uani 1 1 d . . . . .
H24 H 0.5906 0.0795 0.7350 0.056 Uiso 1 1 calc R . . . .
C27 C 0.46801(12) 0.26724(16) 0.62007(16) 0.0431(8) Uani 1 1 d . . . . .
C81 C 0.18014(12) 0.01634(16) 0.19697(18) 0.0482(9) Uani 1 1 d . . . . .
H81 H 0.2000 -0.0009 0.1689 0.058 Uiso 1 1 calc R . . . .
C83 C 0.16202(13) 0.02648(16) 0.29962(17) 0.0484(9) Uani 1 1 d . . . . .
H83 H 0.1696 0.0157 0.3401 0.058 Uiso 1 1 calc R . . . .
C57 C 0.69178(14) 0.40504(16) 0.50982(15) 0.0465(9) Uani 1 1 d . . . . .
C40 C 0.76268(13) 0.21192(16) 0.80074(17) 0.0503(9) Uani 1 1 d . . . . .
H40 H 0.7554 0.2094 0.8407 0.060 Uiso 1 1 calc R . . . .
C123 C 0.22660(13) 0.31622(15) 0.41460(16) 0.0469(9) Uani 1 1 d . . . . .
H12A H 0.2045 0.3244 0.4456 0.070 Uiso 1 1 calc GR . . . .
H12B H 0.2556 0.2919 0.4311 0.070 Uiso 1 1 calc GR . . . .
H12C H 0.2080 0.2933 0.3823 0.070 Uiso 1 1 calc GR . . . .
C29 C 0.41780(13) 0.32475(19) 0.54069(18) 0.0542(10) Uani 1 1 d . . . . .
H29 H 0.3989 0.3602 0.5281 0.065 Uiso 1 1 calc R . . . .
C50 C 0.77133(13) 0.37741(15) 0.67678(17) 0.0499(9) Uani 1 1 d . . . . .
H50A H 0.8023 0.3751 0.6564 0.060 Uiso 1 1 calc R . . . .
H50B H 0.7807 0.3867 0.7192 0.060 Uiso 1 1 calc R . . . .
C30 C 0.42461(12) 0.27799(18) 0.50006(17) 0.0516(9) Uani 1 1 d . . . . .
H30 H 0.4096 0.2818 0.4605 0.062 Uiso 1 1 calc R . . . .
C11 C 0.49910(13) 0.39336(17) 0.30619(16) 0.0484(9) Uani 1 1 d . . . . .
C51 C 0.73541(13) 0.42564(16) 0.64831(17) 0.0515(9) Uani 1 1 d . . . . .
H51A H 0.7241 0.4537 0.6786 0.062 Uiso 1 1 calc R . . . .
H51B H 0.7518 0.4503 0.6190 0.062 Uiso 1 1 calc R . . . .
C41 C 0.78964(13) 0.16509(17) 0.77749(19) 0.0560(10) Uani 1 1 d . . . . .
H41 H 0.8007 0.1311 0.8017 0.067 Uiso 1 1 calc R . . . .
C62 C 0.59861(13) 0.46079(17) 0.62170(16) 0.0492(9) Uani 1 1 d . . . . .
H62 H 0.6120 0.4289 0.6510 0.059 Uiso 1 1 calc R . . . .
C36 C 0.48551(13) 0.25919(18) 0.68691(15) 0.0488(8) Uani 1 1 d . U . . .
H36 H 0.5086 0.2228 0.6910 0.059 Uiso 1 1 calc R . . . .
C86 C 0.09043(13) 0.09317(16) 0.33119(15) 0.0449(8) Uani 1 1 d . . . . .
H86 H 0.0656 0.1235 0.3124 0.054 Uiso 1 1 calc R . . . .
C22 C 0.63829(14) 0.11767(16) 0.47378(15) 0.0513(9) Uani 1 1 d . . . . .
H22A H 0.6577 0.1472 0.4995 0.077 Uiso 1 1 calc GR . . . .
H22B H 0.6189 0.1398 0.4415 0.077 Uiso 1 1 calc GR . . . .
H22C H 0.6612 0.0886 0.4573 0.077 Uiso 1 1 calc GR . . . .
C78 C 0.25833(13) 0.42829(15) 0.24162(17) 0.0512(10) Uani 1 1 d . . . . .
H78A H 0.2767 0.4507 0.2751 0.061 Uiso 1 1 calc R . . . .
H78B H 0.2484 0.4579 0.2094 0.061 Uiso 1 1 calc R . . . .
C48 C 0.71455(14) 0.31456(17) 0.79233(17) 0.0533(10) Uani 1 1 d . . . . .
H48 H 0.7129 0.3505 0.7647 0.064 Uiso 1 1 calc R . . . .
C82 C 0.19085(13) 0.00168(16) 0.25702(19) 0.0534(10) Uani 1 1 d . . . . .
H82 H 0.2179 -0.0253 0.2691 0.064 Uiso 1 1 calc R . . . .
C56 C 0.66900(17) 0.4336(2) 0.45767(17) 0.0637(11) Uani 1 1 d . . . . .
H56 H 0.6839 0.4284 0.4218 0.076 Uiso 1 1 calc R . . . .
C76 C -0.00456(14) 0.41149(17) 0.50942(16) 0.0530(9) Uani 1 1 d . . . . .
C59 C 0.74112(13) 0.36824(18) 0.50836(16) 0.0530(10) Uani 1 1 d . . . . .
H59 H 0.7540 0.3581 0.5502 0.064 Uiso 1 1 calc R . . . .
C42 C 0.80080(12) 0.16728(17) 0.71852(18) 0.0533(10) Uani 1 1 d . . . . .
H42 H 0.8192 0.1347 0.7032 0.064 Uiso 1 1 calc R . . . .
C109 C 0.30861(12) 0.16064(17) 0.21606(19) 0.0551(10) Uani 1 1 d . . . . .
H109 H 0.3203 0.1286 0.2425 0.066 Uiso 1 1 calc R . . . .
C54 C 0.60223(15) 0.47697(16) 0.50958(17) 0.0562(10) Uani 1 1 d . . . . .
H54 H 0.5726 0.5012 0.5087 0.067 Uiso 1 1 calc R . . . .
C88 C 0.17535(13) 0.09632(18) 0.08329(17) 0.0573(10) Uani 1 1 d . . . . .
H88A H 0.1874 0.1334 0.1049 0.086 Uiso 1 1 calc GR . . . .
H88B H 0.1659 0.1067 0.0416 0.086 Uiso 1 1 calc GR . . . .
H88C H 0.2021 0.0653 0.0861 0.086 Uiso 1 1 calc GR . . . .
C28 C 0.43883(13) 0.31992(17) 0.60061(17) 0.0516(9) Uani 1 1 d . . . . .
H28 H 0.4335 0.3518 0.6278 0.062 Uiso 1 1 calc R . . . .
C108 C 0.30847(13) 0.15147(19) 0.1547(2) 0.0618(11) Uani 1 1 d . . . . .
H108 H 0.3201 0.1136 0.1404 0.074 Uiso 1 1 calc R . . . .
C90 C 0.10847(14) 0.01191(18) 0.07595(17) 0.0593(10) Uani 1 1 d . . . . .
H90A H 0.1343 -0.0202 0.0792 0.089 Uiso 1 1 calc GR . . . .
H90B H 0.0999 0.0225 0.0342 0.089 Uiso 1 1 calc GR . . . .
H90C H 0.0784 -0.0032 0.0926 0.089 Uiso 1 1 calc GR . . . .
C55 C 0.62613(18) 0.46871(18) 0.45722(18) 0.0643(11) Uani 1 1 d . . . . .
H55 H 0.6124 0.4876 0.4215 0.077 Uiso 1 1 calc R . . . .
C45 C 0.79866(14) 0.22088(19) 0.61717(18) 0.0579(10) Uani 1 1 d . . . . .
H45 H 0.7726 0.2468 0.5941 0.069 Uiso 1 1 calc R . . . .
C104 C -0.02120(14) 0.2755(2) 0.05844(16) 0.0599(11) Uani 1 1 d . . . . .
H10A H -0.0459 0.2439 0.0661 0.090 Uiso 1 1 calc GR . . . .
H10B H -0.0042 0.2636 0.0240 0.090 Uiso 1 1 calc GR . . . .
H10C H -0.0384 0.3150 0.0506 0.090 Uiso 1 1 calc GR . . . .
C115 C 0.25165(14) 0.30426(19) 0.09045(16) 0.0564(10) Uani 1 1 d . . . . .
H115 H 0.2427 0.3412 0.1135 0.068 Uiso 1 1 calc R . . . .
C107 C 0.29116(13) 0.19804(19) 0.11447(18) 0.0554(10) Uani 1 1 d . . . . .
H107 H 0.2916 0.1913 0.0732 0.067 Uiso 1 1 calc R . . . .
C102 C 0.05988(14) 0.3290(2) 0.10114(17) 0.0629(11) Uani 1 1 d . . . . .
H10D H 0.0447 0.3696 0.0933 0.094 Uiso 1 1 calc GR . . . .
H10E H 0.0760 0.3155 0.0665 0.094 Uiso 1 1 calc GR . . . .
H10F H 0.0850 0.3315 0.1356 0.094 Uiso 1 1 calc GR . . . .
C20 C 0.57493(14) 0.03038(18) 0.47282(16) 0.0596(10) Uani 1 1 d . . . . .
H20A H 0.5999 0.0022 0.4591 0.089 Uiso 1 1 calc GR . . . .
H20B H 0.5549 0.0485 0.4386 0.089 Uiso 1 1 calc GR . . . .
H20C H 0.5528 0.0076 0.4969 0.089 Uiso 1 1 calc GR . . . .
C85 C 0.12575(14) 0.12787(18) 0.38031(16) 0.0588(10) Uani 1 1 d . . . . .
H85A H 0.1479 0.0981 0.4024 0.088 Uiso 1 1 calc GR . . . .
H85B H 0.1052 0.1489 0.4075 0.088 Uiso 1 1 calc GR . . . .
H85C H 0.1461 0.1582 0.3616 0.088 Uiso 1 1 calc GR . . . .
C113 C 0.34378(13) 0.25963(19) 0.33109(17) 0.0582(10) Uani 1 1 d . . . . .
H11A H 0.3722 0.2326 0.3253 0.087 Uiso 1 1 calc GR . . . .
H11B H 0.3432 0.2681 0.3734 0.087 Uiso 1 1 calc GR . . . .
H11C H 0.3473 0.2984 0.3098 0.087 Uiso 1 1 calc GR . . . .
C126 C 0.07098(13) 0.47600(19) 0.20100(17) 0.0584(10) Uani 1 1 d . . . . .
H12D H 0.0571 0.4376 0.2151 0.088 Uiso 1 1 calc GR . . . .
H12E H 0.0629 0.4792 0.1580 0.088 Uiso 1 1 calc GR . . . .
H12F H 0.0564 0.5111 0.2203 0.088 Uiso 1 1 calc GR . . . .
C58 C 0.73150(15) 0.30651(19) 0.47442(19) 0.0686(12) Uani 1 1 d . . . . .
H58A H 0.7076 0.2815 0.4941 0.103 Uiso 1 1 calc GR . . . .
H58B H 0.7632 0.2840 0.4742 0.103 Uiso 1 1 calc GR . . . .
H58C H 0.7176 0.3150 0.4336 0.103 Uiso 1 1 calc GR . . . .
C61 C 0.54013(14) 0.45484(17) 0.61465(18) 0.0602(10) Uani 1 1 d . . . . .
H61A H 0.5258 0.4845 0.5851 0.090 Uiso 1 1 calc GR . . . .
H61B H 0.5273 0.4633 0.6527 0.090 Uiso 1 1 calc GR . . . .
H61C H 0.5306 0.4130 0.6017 0.090 Uiso 1 1 calc GR . . . .
C111 C 0.28606(15) 0.16782(18) 0.34257(18) 0.0620(10) Uani 1 1 d . . . . .
H11D H 0.2556 0.1466 0.3255 0.093 Uiso 1 1 calc GR . . . .
H11E H 0.2826 0.1786 0.3838 0.093 Uiso 1 1 calc GR . . . .
H11F H 0.3152 0.1407 0.3410 0.093 Uiso 1 1 calc GR . . . .
C125 C 0.28017(14) 0.41035(17) 0.44031(17) 0.0630(11) Uani 1 1 d . . . . .
H12G H 0.2906 0.4506 0.4264 0.094 Uiso 1 1 calc GR . . . .
H12H H 0.3099 0.3847 0.4506 0.094 Uiso 1 1 calc GR . . . .
H12I H 0.2621 0.4158 0.4753 0.094 Uiso 1 1 calc GR . . . .
C37 C 0.51524(15) 0.31570(19) 0.71458(17) 0.0662(11) Uani 1 1 d . U . . .
H37A H 0.5434 0.3249 0.6916 0.099 Uiso 1 1 calc GR . . . .
H37B H 0.5281 0.3063 0.7555 0.099 Uiso 1 1 calc GR . . . .
H37C H 0.4929 0.3515 0.7140 0.099 Uiso 1 1 calc GR . . . .
C87 C 0.06068(15) 0.04113(18) 0.36011(17) 0.0632(11) Uani 1 1 d . . . . .
H87A H 0.0397 0.0189 0.3292 0.095 Uiso 1 1 calc GR . . . .
H87B H 0.0393 0.0595 0.3880 0.095 Uiso 1 1 calc GR . . . .
H87C H 0.0844 0.0124 0.3812 0.095 Uiso 1 1 calc GR . . . .
C32 C 0.40533(13) 0.13955(19) 0.45633(18) 0.0639(11) Uani 1 1 d . . . . .
H32A H 0.3932 0.1230 0.4924 0.096 Uiso 1 1 calc GR . . . .
H32B H 0.4086 0.1060 0.4281 0.096 Uiso 1 1 calc GR . . . .
H32C H 0.3813 0.1701 0.4386 0.096 Uiso 1 1 calc GR . . . .
C35 C 0.43954(15) 0.2443(2) 0.72137(18) 0.0696(12) Uani 1 1 d . . . . .
H35A H 0.4160 0.2789 0.7178 0.104 Uiso 1 1 calc GR . . . .
H35B H 0.4511 0.2374 0.7632 0.104 Uiso 1 1 calc GR . . . .
H35C H 0.4227 0.2072 0.7048 0.104 Uiso 1 1 calc GR . . . .
C63 C 0.61602(15) 0.5253(2) 0.64730(19) 0.0722(13) Uani 1 1 d . . . . .
H63A H 0.6528 0.5269 0.6525 0.108 Uiso 1 1 calc GR . . . .
H63B H 0.6030 0.5315 0.6856 0.108 Uiso 1 1 calc GR . . . .
H63C H 0.6031 0.5577 0.6198 0.108 Uiso 1 1 calc GR . . . .
C23 C 0.59429(15) -0.01230(18) 0.76265(18) 0.0664(12) Uani 1 1 d . . . . .
H23A H 0.5659 -0.0253 0.7347 0.100 Uiso 1 1 calc GR . . . .
H23B H 0.5826 -0.0043 0.8014 0.100 Uiso 1 1 calc GR . . . .
H23C H 0.6197 -0.0449 0.7664 0.100 Uiso 1 1 calc GR . . . .
C25 C 0.66097(15) 0.0727(2) 0.78567(17) 0.0687(12) Uani 1 1 d . . . . .
H25A H 0.6847 0.0394 0.7972 0.103 Uiso 1 1 calc GR . . . .
H25B H 0.6465 0.0881 0.8207 0.103 Uiso 1 1 calc GR . . . .
H25C H 0.6786 0.1063 0.7677 0.103 Uiso 1 1 calc GR . . . .
C34 C 0.48077(15) 0.1920(2) 0.41493(17) 0.0675(12) Uani 1 1 d . . . . .
H34A H 0.4609 0.2262 0.3967 0.101 Uiso 1 1 calc GR . . . .
H34B H 0.4802 0.1576 0.3870 0.101 Uiso 1 1 calc GR . . . .
H34C H 0.5155 0.2055 0.4252 0.101 Uiso 1 1 calc GR . . . .
C128 C 0.15145(16) 0.53730(18) 0.19430(17) 0.0682(12) Uani 1 1 d . . . . .
H12J H 0.1387 0.5722 0.2157 0.102 Uiso 1 1 calc GR . . . .
H12K H 0.1417 0.5422 0.1518 0.102 Uiso 1 1 calc GR . . . .
H12L H 0.1882 0.5359 0.2017 0.102 Uiso 1 1 calc GR . . . .
C47 C 0.73763(18) 0.3379(2) 0.8538(2) 0.0807(13) Uani 1 1 d . . . . .
H47A H 0.7364 0.3048 0.8831 0.121 Uiso 1 1 calc GR . . . .
H47B H 0.7184 0.3733 0.8658 0.121 Uiso 1 1 calc GR . . . .
H47C H 0.7726 0.3501 0.8515 0.121 Uiso 1 1 calc GR . . . .
C49 C 0.65939(15) 0.2912(2) 0.7953(2) 0.0850(15) Uani 1 1 d . . . . .
H49A H 0.6434 0.2841 0.7552 0.127 Uiso 1 1 calc GR . . . .
H49B H 0.6403 0.3223 0.8149 0.127 Uiso 1 1 calc GR . . . .
H49C H 0.6600 0.2527 0.8179 0.127 Uiso 1 1 calc GR . . . .
C114 C 0.20257(16) 0.2799(2) 0.05438(19) 0.0789(13) Uani 1 1 d . . . . .
H11G H 0.2101 0.2422 0.0334 0.118 Uiso 1 1 calc GR . . . .
H11H H 0.1896 0.3112 0.0257 0.118 Uiso 1 1 calc GR . . . .
H11I H 0.1773 0.2711 0.0815 0.118 Uiso 1 1 calc GR . . . .
C116 C 0.29164(19) 0.3243(2) 0.0483(2) 0.0917(16) Uani 1 1 d . . . . .
H11J H 0.3225 0.3374 0.0721 0.137 Uiso 1 1 calc GR . . . .
H11K H 0.2783 0.3586 0.0234 0.137 Uiso 1 1 calc GR . . . .
H11L H 0.2991 0.2895 0.0232 0.137 Uiso 1 1 calc GR . . . .
C46 C 0.84991(14) 0.2534(2) 0.6151(2) 0.0811(14) Uani 1 1 d . . . . .
H46A H 0.8484 0.2948 0.6320 0.122 Uiso 1 1 calc GR . . . .
H46B H 0.8575 0.2565 0.5739 0.122 Uiso 1 1 calc GR . . . .
H46C H 0.8763 0.2295 0.6379 0.122 Uiso 1 1 calc GR . . . .
C60 C 0.78288(18) 0.4062(2) 0.4808(2) 0.0985(17) Uani 1 1 d . . . . .
H60A H 0.7729 0.4127 0.4385 0.148 Uiso 1 1 calc GR . . . .
H60B H 0.8147 0.3834 0.4859 0.148 Uiso 1 1 calc GR . . . .
H60C H 0.7871 0.4461 0.5008 0.148 Uiso 1 1 calc GR . . . .
C44 C 0.79895(19) 0.1566(2) 0.5859(2) 0.0983(17) Uani 1 1 d . . . . .
H44A H 0.8281 0.1328 0.6027 0.147 Uiso 1 1 calc GR . . . .
H44B H 0.8008 0.1624 0.5434 0.147 Uiso 1 1 calc GR . . . .
H44C H 0.7681 0.1342 0.5920 0.147 Uiso 1 1 calc GR . . . .
C101 C -0.1093(4) 0.2164(6) 0.3256(6) 0.065(3) Uani 0.639(19) 1 d . U P A 1
H10G H -0.1177 0.2537 0.3468 0.098 Uiso 0.639(19) 1 calc GR . P A 1
H10H H -0.1139 0.1802 0.3503 0.098 Uiso 0.639(19) 1 calc GR . P A 1
H10I H -0.1315 0.2131 0.2885 0.098 Uiso 0.639(19) 1 calc GR . P A 1
C98 C -0.0169(4) 0.2219(4) 0.3680(3) 0.059(3) Uani 0.639(19) 1 d . . P A 1
H98A H 0.0177 0.2168 0.3582 0.088 Uiso 0.639(19) 1 calc GR . P A 1
H98B H -0.0252 0.1885 0.3944 0.088 Uiso 0.639(19) 1 calc GR . P A 1
H98C H -0.0202 0.2616 0.3877 0.088 Uiso 0.639(19) 1 calc GR . P A 1
H2 H 0.6898(14) 0.1697(18) 0.5929(17) 0.092(13) Uiso 1 1 d . . . . .
H4 H 0.193(2) 0.175(3) 0.284(3) 0.18(2) Uiso 1 1 d . . . . .
C97 C -0.0447(8) 0.2511(11) 0.3766(6) 0.082(7) Uani 0.361(19) 1 d . . P A 2
H97A H -0.0104 0.2672 0.3836 0.123 Uiso 0.361(19) 1 calc GR . P A 2
H97B H -0.0501 0.2201 0.4067 0.123 Uiso 0.361(19) 1 calc GR . P A 2
H97C H -0.0687 0.2849 0.3789 0.123 Uiso 0.361(19) 1 calc GR . P A 2
C100 C -0.1082(9) 0.2035(12) 0.3001(9) 0.064(6) Uani 0.361(19) 1 d . U P A 2
H10J H -0.1285 0.2407 0.3031 0.096 Uiso 0.361(19) 1 calc GR . P A 2
H10K H -0.1166 0.1734 0.3297 0.096 Uiso 0.361(19) 1 calc GR . P A 2
H10L H -0.1151 0.1857 0.2604 0.096 Uiso 0.361(19) 1 calc GR . P A 2

loop_
_atom_site_aniso_label
_atom_site_aniso_U_11
_atom_site_aniso_U_22
_atom_site_aniso_U_33
_atom_site_aniso_U_23
_atom_site_aniso_U_13
_atom_site_aniso_U_12
P3 0.0267(4) 0.0299(4) 0.0349(4) -0.0051(3) 0.0043(3) 0.0009(3)
P1 0.0355(4) 0.0303(4) 0.0334(4) -0.0003(3) 0.0008(3) 0.0020(3)
P4 0.0274(4) 0.0323(5) 0.0683(6) -0.0171(4) 0.0115(4) -0.0037(3)
P2 0.0320(4) 0.0312(4) 0.0595(6) 0.0073(4) -0.0071(4) -0.0038(4)
N8 0.0338(13) 0.0248(13) 0.0342(14) -0.0048(11) 0.0106(11) -0.0045(10)
N7 0.0280(13) 0.0281(14) 0.0406(15) -0.0052(11) 0.0115(11) -0.0042(10)
N1 0.0386(14) 0.0280(14) 0.0350(15) -0.0008(11) 0.0031(11) -0.0065(11)
N4 0.0242(12) 0.0320(14) 0.0356(14) 0.0034(11) 0.0008(10) -0.0012(10)
N9 0.0213(12) 0.0298(14) 0.0402(15) -0.0082(11) 0.0009(10) -0.0014(10)
N10 0.0224(12) 0.0329(14) 0.0464(16) -0.0060(12) 0.0049(11) 0.0016(11)
N3 0.0248(13) 0.0368(15) 0.0396(15) 0.0044(12) 0.0002(10) -0.0015(11)
N11 0.0369(14) 0.0333(14) 0.0351(14) -0.0048(12) 0.0059(11) 0.0086(11)
N2 0.0322(14) 0.0328(15) 0.0415(15) 0.0064(12) -0.0002(11) -0.0073(11)
N5 0.0460(16) 0.0393(16) 0.0321(15) 0.0028(12) 0.0026(12) 0.0134(12)
C117 0.0328(15) 0.0231(15) 0.0305(16) -0.0041(12) 0.0059(12) 0.0006(12)
C67 0.0255(14) 0.0259(15) 0.0294(15) -0.0034(12) 0.0026(11) 0.0015(12)
C65 0.0258(15) 0.0320(17) 0.0297(16) -0.0068(13) 0.0034(12) -0.0004(12)
C105 0.0228(15) 0.0352(18) 0.050(2) -0.0103(15) 0.0130(13) -0.0011(13)
C2 0.0301(15) 0.0343(17) 0.0238(15) 0.0017(13) -0.0009(12) 0.0004(13)
C66 0.0261(14) 0.0257(16) 0.0340(16) -0.0057(13) 0.0003(12) -0.0005(12)
C1 0.0251(14) 0.0299(16) 0.0319(16) 0.0000(13) -0.0005(11) 0.0004(12)
C79 0.0243(15) 0.0237(15) 0.049(2) -0.0044(14) 0.0022(13) -0.0027(12)
C122 0.0358(16) 0.0258(16) 0.0385(18) -0.0007(14) 0.0035(13) 0.0022(13)
C118 0.0371(17) 0.0251(16) 0.0311(16) -0.0010(13) 0.0041(13) -0.0020(13)
C64 0.0262(15) 0.0282(16) 0.0350(16) -0.0068(13) 0.0034(12) -0.0005(12)
C4 0.0347(17) 0.0305(16) 0.0318(16) -0.0014(13) 0.0072(13) -0.0023(13)
C5 0.0432(18) 0.0276(16) 0.0318(17) -0.0002(14) 0.0009(13) -0.0034(14)
C70 0.0317(16) 0.0335(17) 0.0338(17) -0.0048(14) 0.0092(13) -0.0037(13)
C14 0.0270(15) 0.0290(16) 0.0383(17) 0.0015(14) 0.0008(12) -0.0051(13)
C38 0.0243(15) 0.0351(18) 0.0441(19) 0.0029(15) -0.0042(13) -0.0046(13)
C15 0.0320(16) 0.0372(18) 0.0405(19) 0.0044(15) -0.0002(14) -0.0013(14)
C52 0.0520(19) 0.0233(16) 0.0298(17) 0.0022(13) 0.0012(14) -0.0065(14)
C3 0.0317(16) 0.0275(16) 0.0320(16) 0.0014(13) 0.0012(12) -0.0018(13)
C96 0.0265(16) 0.0429(19) 0.0440(19) -0.0078(16) 0.0046(13) 0.0009(14)
C6 0.0464(19) 0.0347(18) 0.0331(17) -0.0022(14) -0.0008(14) 0.0080(15)
C71 0.0379(17) 0.0369(18) 0.0374(18) 0.0025(14) 0.0098(14) 0.0057(14)
C91 0.0229(15) 0.0373(18) 0.0438(19) -0.0048(15) 0.0005(13) 0.0028(13)
C124 0.0349(17) 0.0386(18) 0.0350(18) 0.0081(14) 0.0000(13) 0.0009(14)
C19 0.0383(17) 0.0315(17) 0.0377(18) 0.0000(14) 0.0045(14) -0.0036(14)
C53 0.061(2) 0.0285(17) 0.0341(18) 0.0008(14) -0.0055(16) 0.0009(16)
C8 0.053(2) 0.0353(18) 0.0319(18) 0.0018(15) -0.0041(15) 0.0056(16)
C68 0.0251(16) 0.0396(19) 0.056(2) -0.0127(16) -0.0008(14) -0.0042(14)
C119 0.0448(18) 0.0358(18) 0.0323(17) -0.0017(14) 0.0118(14) -0.0054(15)
C12 0.0344(17) 0.0396(19) 0.0451(19) 0.0053(16) 0.0023(14) -0.0104(15)
C39 0.0366(17) 0.042(2) 0.0415(19) 0.0041(16) 0.0058(14) -0.0044(15)
C121 0.0419(18) 0.0336(18) 0.047(2) -0.0018(15) 0.0056(15) 0.0048(14)
C69 0.0264(16) 0.0355(18) 0.050(2) -0.0078(15) 0.0011(14) -0.0057(13)
C74 0.0476(19) 0.047(2) 0.0349(18) -0.0013(16) 0.0114(15) 0.0007(16)
C21 0.0450(19) 0.0370(19) 0.0343(18) -0.0029(15) 0.0027(14) -0.0040(15)
C93 0.0364(18) 0.043(2) 0.054(2) 0.0032(17) 0.0025(16) 0.0030(15)
C26 0.0247(15) 0.045(2) 0.046(2) 0.0098(16) 0.0027(13) 0.0014(14)
C7 0.052(2) 0.0369(19) 0.042(2) 0.0002(16) -0.0017(16) 0.0103(16)
N6 0.080(2) 0.070(2) 0.0413(18) 0.0086(17) 0.0028(16) 0.0273(18)
C75 0.0342(17) 0.0408(19) 0.0371(18) -0.0008(15) 0.0056(13) 0.0041(14)
C110 0.0248(15) 0.0380(19) 0.060(2) -0.0117(17) 0.0049(14) 0.0023(14)
C72 0.050(2) 0.041(2) 0.046(2) 0.0017(16) 0.0180(16) 0.0124(16)
C80 0.0325(17) 0.0323(17) 0.051(2) -0.0086(15) 0.0045(14) -0.0014(14)
C16 0.0404(19) 0.042(2) 0.049(2) 0.0064(17) -0.0011(15) 0.0024(16)
C95 0.0351(18) 0.048(2) 0.048(2) -0.0053(17) 0.0087(15) 0.0060(15)
C127 0.0434(19) 0.0360(18) 0.0392(19) 0.0007(15) -0.0029(14) 0.0010(15)
C120 0.0435(19) 0.0351(18) 0.048(2) -0.0124(16) 0.0177(16) -0.0030(15)
C77 0.0366(17) 0.0328(18) 0.058(2) -0.0117(16) 0.0133(15) -0.0093(14)
C13 0.0312(17) 0.047(2) 0.045(2) 0.0048(16) 0.0009(14) -0.0030(15)
C106 0.0375(18) 0.046(2) 0.049(2) -0.0144(17) 0.0158(16) -0.0061(15)
C99 0.0368(18) 0.048(2) 0.050(2) -0.0003(17) 0.0115(15) 0.0011(16)
C73 0.048(2) 0.045(2) 0.0392(19) -0.0035(16) 0.0178(15) 0.0089(16)
C9 0.050(2) 0.044(2) 0.0315(17) 0.0017(15) 0.0020(15) 0.0016(16)
C10 0.0466(19) 0.0388(19) 0.0366(18) 0.0010(15) 0.0038(14) 0.0097(15)
C92 0.0251(15) 0.046(2) 0.0422(19) -0.0036(16) 0.0011(13) 0.0014(14)
C31 0.0300(17) 0.055(2) 0.045(2) 0.0086(17) -0.0022(14) -0.0020(15)
C84 0.0409(18) 0.0322(18) 0.045(2) -0.0036(15) -0.0001(15) -0.0059(14)
C112 0.0388(18) 0.043(2) 0.050(2) -0.0018(17) -0.0033(15) 0.0081(15)
C17 0.0392(19) 0.042(2) 0.065(3) 0.0024(18) 0.0105(17) 0.0061(16)
C89 0.0419(19) 0.044(2) 0.046(2) -0.0125(16) 0.0055(15) 0.0069(16)
C43 0.0358(18) 0.040(2) 0.051(2) -0.0003(17) -0.0016(15) 0.0000(15)
C94 0.0349(18) 0.041(2) 0.064(2) -0.0065(18) 0.0023(16) 0.0066(15)
C18 0.0441(19) 0.041(2) 0.049(2) -0.0010(17) 0.0131(16) -0.0011(16)
C103 0.0369(18) 0.055(2) 0.044(2) 0.0003(17) 0.0059(15) 0.0049(16)
C33 0.0391(19) 0.058(2) 0.040(2) 0.0040(17) -0.0066(15) -0.0038(16)
N12 0.078(2) 0.083(3) 0.0485(19) 0.0006(18) 0.0240(17) 0.0332(19)
C24 0.053(2) 0.051(2) 0.0357(19) 0.0084(17) 0.0007(16) 0.0097(17)
C27 0.0341(18) 0.048(2) 0.048(2) 0.0033(17) 0.0066(15) 0.0109(15)
C81 0.0383(19) 0.039(2) 0.067(3) -0.0123(18) 0.0049(17) 0.0040(15)
C83 0.044(2) 0.045(2) 0.052(2) 0.0072(18) -0.0095(17) -0.0016(17)
C57 0.066(2) 0.040(2) 0.0344(19) -0.0021(16) 0.0076(16) -0.0216(17)
C40 0.052(2) 0.047(2) 0.053(2) 0.0117(18) 0.0096(17) -0.0064(18)
C123 0.049(2) 0.039(2) 0.052(2) 0.0098(17) 0.0019(16) 0.0002(16)
C29 0.042(2) 0.061(3) 0.059(2) 0.017(2) 0.0008(17) 0.0136(18)
C50 0.045(2) 0.041(2) 0.063(2) 0.0112(18) 0.0000(17) -0.0144(16)
C30 0.0363(19) 0.065(3) 0.051(2) 0.014(2) -0.0073(16) 0.0055(18)
C11 0.054(2) 0.049(2) 0.042(2) -0.0005(18) 0.0061(17) 0.0118(18)
C51 0.055(2) 0.036(2) 0.060(2) -0.0079(18) -0.0121(18) -0.0156(17)
C41 0.051(2) 0.038(2) 0.078(3) 0.013(2) -0.001(2) -0.0005(17)
C62 0.054(2) 0.047(2) 0.045(2) -0.0080(17) -0.0001(17) 0.0138(17)
C36 0.052(2) 0.060(2) 0.0353(19) -0.0005(16) 0.0080(15) 0.0186(16)
C86 0.052(2) 0.046(2) 0.0363(19) 0.0001(16) 0.0027(15) 0.0027(17)
C22 0.068(2) 0.042(2) 0.046(2) 0.0000(17) 0.0147(18) -0.0033(18)
C78 0.053(2) 0.0321(18) 0.074(3) -0.0078(18) 0.0339(19) -0.0123(16)
C48 0.061(2) 0.048(2) 0.055(2) 0.0111(18) 0.0232(19) 0.0028(18)
C82 0.043(2) 0.036(2) 0.080(3) -0.002(2) -0.0016(19) 0.0090(16)
C56 0.086(3) 0.071(3) 0.034(2) -0.004(2) 0.004(2) -0.025(3)
C76 0.060(2) 0.059(2) 0.042(2) -0.0010(18) 0.0154(18) 0.0135(19)
C59 0.056(2) 0.064(3) 0.042(2) -0.0146(18) 0.0185(17) -0.0196(19)
C42 0.0362(19) 0.049(2) 0.074(3) -0.004(2) 0.0023(18) 0.0090(17)
C109 0.0376(19) 0.047(2) 0.080(3) -0.017(2) 0.0043(18) 0.0107(16)
C54 0.071(3) 0.041(2) 0.052(2) 0.0042(18) -0.015(2) 0.0054(19)
C88 0.053(2) 0.064(3) 0.057(2) -0.011(2) 0.0132(18) -0.0104(19)
C28 0.047(2) 0.052(2) 0.058(2) 0.0011(19) 0.0106(17) 0.0108(17)
C108 0.047(2) 0.054(3) 0.086(3) -0.034(2) 0.015(2) 0.0050(19)
C90 0.051(2) 0.066(3) 0.061(3) -0.025(2) 0.0067(18) -0.0104(19)
C55 0.098(3) 0.048(2) 0.041(2) 0.0109(19) -0.016(2) -0.019(2)
C45 0.045(2) 0.071(3) 0.057(2) -0.009(2) 0.0067(17) 0.0075(19)
C104 0.051(2) 0.085(3) 0.042(2) 0.001(2) -0.0019(17) 0.013(2)
C115 0.067(2) 0.065(3) 0.038(2) -0.0151(19) 0.0103(18) -0.003(2)
C107 0.043(2) 0.067(3) 0.059(2) -0.026(2) 0.0161(17) -0.0039(19)
C102 0.056(2) 0.084(3) 0.051(2) 0.005(2) 0.0185(18) -0.011(2)
C20 0.071(3) 0.063(3) 0.044(2) -0.0068(19) 0.0026(19) -0.023(2)
C85 0.073(3) 0.050(2) 0.051(2) -0.0069(19) -0.0065(19) 0.000(2)
C113 0.050(2) 0.069(3) 0.053(2) -0.006(2) -0.0094(18) -0.0072(19)
C126 0.048(2) 0.068(3) 0.057(2) -0.003(2) -0.0066(18) 0.0112(19)
C58 0.071(3) 0.067(3) 0.072(3) -0.025(2) 0.024(2) -0.018(2)
C61 0.062(3) 0.045(2) 0.072(3) -0.008(2) -0.002(2) 0.0133(19)
C111 0.066(3) 0.050(2) 0.068(3) 0.007(2) -0.005(2) 0.005(2)
C125 0.065(2) 0.052(2) 0.066(3) 0.008(2) -0.023(2) -0.013(2)
C37 0.077(3) 0.073(3) 0.048(2) -0.010(2) 0.002(2) 0.013(2)
C87 0.073(3) 0.065(3) 0.054(2) 0.003(2) 0.016(2) -0.011(2)
C32 0.053(2) 0.070(3) 0.065(3) 0.010(2) -0.0119(19) -0.014(2)
C35 0.065(3) 0.090(3) 0.057(3) 0.010(2) 0.025(2) 0.019(2)
C63 0.056(2) 0.077(3) 0.082(3) -0.033(3) 0.000(2) 0.008(2)
C23 0.065(3) 0.069(3) 0.070(3) 0.029(2) 0.027(2) 0.011(2)
C25 0.069(3) 0.089(3) 0.045(2) 0.001(2) -0.0100(19) 0.013(2)
C34 0.071(3) 0.079(3) 0.052(2) -0.010(2) 0.006(2) -0.024(2)
C128 0.094(3) 0.060(3) 0.047(2) 0.018(2) -0.011(2) -0.014(2)
C47 0.100(3) 0.066(3) 0.078(3) -0.019(3) 0.018(3) -0.008(3)
C49 0.062(3) 0.119(4) 0.078(3) -0.019(3) 0.028(2) 0.007(3)
C114 0.079(3) 0.100(4) 0.055(3) -0.008(3) -0.005(2) 0.007(3)
C116 0.109(4) 0.104(4) 0.067(3) 0.006(3) 0.032(3) -0.022(3)
C46 0.049(2) 0.127(4) 0.071(3) 0.008(3) 0.021(2) 0.005(3)
C60 0.095(4) 0.085(4) 0.125(4) -0.012(3) 0.057(3) -0.042(3)
C44 0.100(4) 0.102(4) 0.094(4) -0.038(3) 0.018(3) 0.021(3)
C101 0.041(4) 0.070(6) 0.087(8) 0.022(6) 0.019(6) -0.003(4)
C98 0.054(5) 0.062(5) 0.060(4) 0.016(4) 0.003(4) -0.018(4)
C97 0.053(10) 0.136(17) 0.059(8) 0.009(9) 0.016(7) -0.035(10)
C100 0.069(9) 0.070(11) 0.053(9) 0.019(8) 0.007(8) -0.034(8)

loop_
_atom_type_symbol
_atom_type_description
_atom_type_scat_dispersion_real
_atom_type_scat_dispersion_imag
_atom_type_scat_source
C C 0.0181 0.0091 'International Tables Vol C Tables 4.2.6.8 and 6.1.1.4'
H H 0.0000 0.0000 'International Tables Vol C Tables 4.2.6.8 and 6.1.1.4'
N N 0.0311 0.0180 'International Tables Vol C Tables 4.2.6.8 and 6.1.1.4'
P P 0.2955 0.4335 'International Tables Vol C Tables 4.2.6.8 and 6.1.1.4'

loop_
_geom_angle_atom_site_label_1
_geom_angle_atom_site_label_2
_geom_angle_atom_site_label_3
_geom_angle
_geom_angle_site_symmetry_1
_geom_angle_site_symmetry_3
_geom_angle_publ_flag
N11 P3 C66 103.92(12) . . ?
N11 P3 C64 100.67(13) . . ?
C66 P3 C64 82.12(12) . . ?
N5 P1 C1 100.77(13) . . ?
N5 P1 C3 102.62(13) . . ?
C1 P1 C3 82.59(13) . . ?
C66 P4 H4 102(2) . . ?
C64 P4 C66 82.15(13) . . ?
C64 P4 H4 105(2) . . ?
C1 P2 C3 81.56(13) . . ?
C1 P2 H2 106.9(14) . . ?
C3 P2 H2 100.9(15) . . ?
C117 N8 C78 119.6(2) . . ?
C67 N8 C117 127.5(2) . . ?
C67 N8 C78 111.0(2) . . ?
C67 N7 C105 126.6(2) . . ?
C67 N7 C77 112.3(2) . . ?
C105 N7 C77 121.1(2) . . ?
C4 N1 C52 125.4(2) . . ?
C4 N1 C51 110.1(3) . . ?
C52 N1 C51 118.2(2) . . ?
C2 N4 C14 123.5(2) . . ?
C2 N4 C12 111.2(2) . . ?
C14 N4 C12 116.0(2) . . ?
C65 N9 C79 123.7(2) . . ?
C65 N9 C69 110.2(2) . . ?
C79 N9 C69 116.0(2) . . ?
C65 N10 C91 124.2(2) . . ?
C65 N10 C68 109.7(2) . . ?
C91 N10 C68 119.1(2) . . ?
C2 N3 C26 126.7(2) . . ?
C2 N3 C13 111.3(2) . . ?
C26 N3 C13 119.1(2) . . ?
P3 N11 H11 115.6 . . ?
C70 N11 P3 128.9(2) . . ?
C70 N11 H11 115.6 . . ?
C4 N2 C38 125.7(2) . . ?
C4 N2 C50 112.7(2) . . ?
C38 N2 C50 120.3(2) . . ?
P1 N5 H5 115.6 . . ?
C5 N5 P1 128.7(2) . . ?
C5 N5 H5 115.6 . . ?
C122 C117 N8 118.5(3) . . ?
C122 C117 C118 121.3(3) . . ?
C118 C117 N8 120.0(3) . . ?
N8 C67 N7 106.9(2) . . ?
N8 C67 C66 127.3(2) . . ?
C66 C67 N7 125.7(3) . . ?
N10 C65 N9 107.2(2) . . ?
C64 C65 N9 123.7(3) . . ?
C64 C65 N10 129.1(3) . . ?
C110 C105 N7 119.2(3) . . ?
C110 C105 C106 122.1(3) . . ?
C106 C105 N7 118.6(3) . . ?
N3 C2 N4 106.5(2) . . ?
C1 C2 N4 124.1(3) . . ?
C1 C2 N3 129.3(3) . . ?
P3 C66 P4 97.92(13) . . ?
C67 C66 P3 131.8(2) . . ?
C67 C66 P4 129.1(2) . . ?
P1 C1 P2 98.05(14) . . ?
C2 C1 P1 134.3(2) . . ?
C2 C1 P2 127.3(2) . . ?
C80 C79 N9 117.8(3) . . ?
C80 C79 C84 121.6(3) . . ?
C84 C79 N9 120.5(3) . . ?
C117 C122 C127 121.4(3) . . ?
C121 C122 C117 118.0(3) . . ?
C121 C122 C127 120.6(3) . . ?
C117 C118 C124 122.7(3) . . ?
C119 C118 C117 117.5(3) . . ?
C119 C118 C124 119.9(3) . . ?
P4 C64 P3 97.74(13) . . ?
C65 C64 P3 134.4(2) . . ?
C65 C64 P4 127.1(2) . . ?
N2 C4 N1 107.3(2) . . ?
C3 C4 N1 126.5(3) . . ?
C3 C4 N2 126.2(3) . . ?
N5 C5 C6 122.4(3) . . ?
N5 C5 C10 119.7(3) . . ?
C6 C5 C10 117.9(3) . . ?
N11 C70 C71 122.5(3) . . ?
N11 C70 C75 119.4(3) . . ?
C71 C70 C75 118.2(3) . . ?
C15 C14 N4 117.2(3) . . ?
C15 C14 C19 121.6(3) . . ?
C19 C14 N4 121.0(3) . . ?
C39 C38 N2 118.3(3) . . ?
C43 C38 N2 119.4(3) . . ?
C43 C38 C39 122.3(3) . . ?
C14 C15 C24 122.1(3) . . ?
C16 C15 C14 117.4(3) . . ?
C16 C15 C24 120.5(3) . . ?
C53 C52 N1 118.5(3) . . ?
C53 C52 C57 122.3(3) . . ?
C57 C52 N1 118.9(3) . . ?
P1 C3 P2 97.66(14) . . ?
C4 C3 P1 131.5(2) . . ?
C4 C3 P2 130.2(2) . . ?
C91 C96 C99 122.0(3) . . ?
C95 C96 C91 117.5(3) . . ?
C95 C96 C99 120.4(3) . . ?
C5 C6 H6 120.1 . . ?
C7 C6 C5 119.9(3) . . ?
C7 C6 H6 120.1 . . ?
C70 C71 H71 119.9 . . ?
C72 C71 C70 120.2(3) . . ?
C72 C71 H71 119.9 . . ?
C96 C91 N10 116.8(3) . . ?
C92 C91 N10 120.8(3) . . ?
C92 C91 C96 122.2(3) . . ?
C118 C124 H124 108.1 . . ?
C118 C124 C123 111.1(2) . . ?
C118 C124 C125 112.6(3) . . ?
C123 C124 H124 108.1 . . ?
C125 C124 H124 108.1 . . ?
C125 C124 C123 108.7(3) . . ?
C14 C19 C21 123.2(3) . . ?
C18 C19 C14 117.9(3) . . ?
C18 C19 C21 118.9(3) . . ?
C52 C53 C62 121.8(3) . . ?
C54 C53 C52 117.6(3) . . ?
C54 C53 C62 120.5(3) . . ?
C7 C8 C9 118.8(3) . . ?
C7 C8 C11 120.9(3) . . ?
C9 C8 C11 120.3(3) . . ?
N10 C68 H68A 111.3 . . ?
N10 C68 H68B 111.3 . . ?
N10 C68 C69 102.5(2) . . ?
H68A C68 H68B 109.2 . . ?
C69 C68 H68A 111.3 . . ?
C69 C68 H68B 111.3 . . ?
C118 C119 H119 119.2 . . ?
C120 C119 C118 121.6(3) . . ?
C120 C119 H119 119.2 . . ?
N4 C12 H12M 111.3 . . ?
N4 C12 H12N 111.3 . . ?
N4 C12 C13 102.5(2) . . ?
H12M C12 H12N 109.2 . . ?
C13 C12 H12M 111.3 . . ?
C13 C12 H12N 111.3 . . ?
C38 C39 C40 116.5(3) . . ?
C38 C39 C48 123.2(3) . . ?
C40 C39 C48 120.3(3) . . ?
C122 C121 H121 119.0 . . ?
C120 C121 C122 122.0(3) . . ?
C120 C121 H121 119.0 . . ?
N9 C69 C68 101.7(2) . . ?
N9 C69 H69A 111.4 . . ?
N9 C69 H69B 111.4 . . ?
C68 C69 H69A 111.4 . . ?
C68 C69 H69B 111.4 . . ?
H69A C69 H69B 109.3 . . ?
C75 C74 H74 119.8 . . ?
C75 C74 C73 120.4(3) . . ?
C73 C74 H74 119.8 . . ?
C19 C21 H21 107.7 . . ?
C22 C21 C19 112.1(3) . . ?
C22 C21 H21 107.7 . . ?
C20 C21 C19 111.0(3) . . ?
C20 C21 H21 107.7 . . ?
C20 C21 C22 110.6(3) . . ?
C92 C93 H93 119.6 . . ?
C94 C93 H93 119.6 . . ?
C94 C93 C92 120.8(3) . . ?
C31 C26 N3 116.6(3) . . ?
C27 C26 N3 120.6(3) . . ?
C27 C26 C31 122.4(3) . . ?
C6 C7 C8 121.7(3) . . ?
C6 C7 H7 119.1 . . ?
C8 C7 H7 119.1 . . ?
C70 C75 H75 119.5 . . ?
C74 C75 C70 121.0(3) . . ?
C74 C75 H75 119.5 . . ?
C105 C110 C112 121.3(3) . . ?
C109 C110 C105 117.3(3) . . ?
C109 C110 C112 121.4(3) . . ?
C71 C72 H72 119.1 . . ?
C73 C72 C71 121.9(3) . . ?
C73 C72 H72 119.1 . . ?
C79 C80 C89 122.6(3) . . ?
C81 C80 C79 118.2(3) . . ?
C81 C80 C89 119.2(3) . . ?
C15 C16 H16 119.1 . . ?
C17 C16 C15 121.8(3) . . ?
C17 C16 H16 119.1 . . ?
C96 C95 H95 119.5 . . ?
C94 C95 C96 121.1(3) . . ?
C94 C95 H95 119.5 . . ?
C122 C127 H127 108.0 . . ?
C122 C127 C128 110.4(3) . . ?
C126 C127 C122 112.4(3) . . ?
C126 C127 H127 108.0 . . ?
C126 C127 C128 110.1(3) . . ?
C128 C127 H127 108.0 . . ?
C119 C120 H120 120.2 . . ?
C121 C120 C119 119.6(3) . . ?
C121 C120 H120 120.2 . . ?
N7 C77 H77A 111.1 . . ?
N7 C77 H77B 111.1 . . ?
N7 C77 C78 103.4(2) . . ?
H77A C77 H77B 109.0 . . ?
C78 C77 H77A 111.1 . . ?
C78 C77 H77B 111.1 . . ?
N3 C13 C12 102.4(2) . . ?
N3 C13 H13A 111.3 . . ?
N3 C13 H13B 111.3 . . ?
C12 C13 H13A 111.3 . . ?
C12 C13 H13B 111.3 . . ?
H13A C13 H13B 109.2 . . ?
C105 C106 C115 121.7(3) . . ?
C107 C106 C105 117.6(3) . . ?
C107 C106 C115 120.7(3) . . ?
C96 C99 H99 105.1 . . ?
C96 C99 H99A 111.5 . . ?
C96 C99 C101 114.5(5) . . ?
C96 C99 C97 108.9(7) . . ?
C101 C99 H99 105.1 . . ?
C98 C99 C96 114.8(4) . . ?
C98 C99 H99 105.1 . . ?
C98 C99 C101 111.2(5) . . ?
C97 C99 H99A 111.5 . . ?
C100 C99 C96 106.6(8) . . ?
C100 C99 H99A 111.5 . . ?
C100 C99 C97 106.7(8) . . ?
C74 C73 C76 119.2(3) . . ?
C72 C73 C74 118.3(3) . . ?
C72 C73 C76 122.5(3) . . ?
C8 C9 H9 119.9 . . ?
C10 C9 C8 120.2(3) . . ?
C10 C9 H9 119.9 . . ?
C5 C10 H10 119.2 . . ?
C9 C10 C5 121.6(3) . . ?
C9 C10 H10 119.2 . . ?
C91 C92 C103 123.5(3) . . ?
C93 C92 C91 117.8(3) . . ?
C93 C92 C103 118.6(3) . . ?
C26 C31 C33 122.1(3) . . ?
C30 C31 C26 117.2(3) . . ?
C30 C31 C33 120.6(3) . . ?
C79 C84 C86 123.8(3) . . ?
C83 C84 C79 117.5(3) . . ?
C83 C84 C86 118.7(3) . . ?
C110 C112 H112 107.3 . . ?
C110 C112 C113 111.1(3) . . ?
C110 C112 C111 113.6(3) . . ?
C113 C112 H112 107.3 . . ?
C111 C112 H112 107.3 . . ?
C111 C112 C113 110.0(3) . . ?
C16 C17 H17 120.1 . . ?
C18 C17 C16 119.8(3) . . ?
C18 C17 H17 120.1 . . ?
C80 C89 H89 107.6 . . ?
C80 C89 C88 112.5(3) . . ?
C80 C89 C90 111.3(3) . . ?
C88 C89 H89 107.6 . . ?
C88 C89 C90 110.0(3) . . ?
C90 C89 H89 107.6 . . ?
C38 C43 C45 121.2(3) . . ?
C42 C43 C38 118.2(3) . . ?
C42 C43 C45 120.6(3) . . ?
C93 C94 H94 119.8 . . ?
C95 C94 C93 120.4(3) . . ?
C95 C94 H94 119.8 . . ?
C19 C18 H18 119.2 . . ?
C17 C18 C19 121.5(3) . . ?
C17 C18 H18 119.2 . . ?
C92 C103 H103 107.5 . . ?
C92 C103 C104 110.7(3) . . ?
C92 C103 C102 113.2(3) . . ?
C104 C103 H103 107.5 . . ?
C102 C103 H103 107.5 . . ?
C102 C103 C104 110.3(3) . . ?
C31 C33 H33 107.6 . . ?
C31 C33 C32 110.6(3) . . ?
C31 C33 C34 112.5(3) . . ?
C32 C33 H33 107.6 . . ?
C34 C33 H33 107.6 . . ?
C34 C33 C32 110.8(3) . . ?
C15 C24 H24 107.5 . . ?
C15 C24 C23 112.0(3) . . ?
C15 C24 C25 111.1(3) . . ?
C23 C24 H24 107.5 . . ?
C23 C24 C25 110.9(3) . . ?
C25 C24 H24 107.5 . . ?
C26 C27 C36 122.5(3) . . ?
C26 C27 C28 117.8(3) . . ?
C28 C27 C36 119.5(3) . . ?
C80 C81 H81 119.5 . . ?
C82 C81 C80 121.1(3) . . ?
C82 C81 H81 119.5 . . ?
C84 C83 H83 119.6 . . ?
C82 C83 C84 120.9(3) . . ?
C82 C83 H83 119.6 . . ?
C52 C57 C59 123.0(3) . . ?
C56 C57 C52 116.8(4) . . ?
C56 C57 C59 120.2(3) . . ?
C39 C40 H40 119.2 . . ?
C41 C40 C39 121.6(3) . . ?
C41 C40 H40 119.2 . . ?
C124 C123 H12A 109.5 . . ?
C124 C123 H12B 109.5 . . ?
C124 C123 H12C 109.5 . . ?
H12A C123 H12B 109.5 . . ?
H12A C123 H12C 109.5 . . ?
H12B C123 H12C 109.5 . . ?
C30 C29 H29 119.6 . . ?
C30 C29 C28 120.8(3) . . ?
C28 C29 H29 119.6 . . ?
N2 C50 H50A 111.0 . . ?
N2 C50 H50B 111.0 . . ?
N2 C50 C51 103.7(3) . . ?
H50A C50 H50B 109.0 . . ?
C51 C50 H50A 111.0 . . ?
C51 C50 H50B 111.0 . . ?
C31 C30 H30 119.4 . . ?
C29 C30 C31 121.3(3) . . ?
C29 C30 H30 119.4 . . ?
N6 C11 C8 179.3(4) . . ?
N1 C51 C50 105.4(3) . . ?
N1 C51 H51A 110.7 . . ?
N1 C51 H51B 110.7 . . ?
C50 C51 H51A 110.7 . . ?
C50 C51 H51B 110.7 . . ?
H51A C51 H51B 108.8 . . ?
C40 C41 H41 119.6 . . ?
C40 C41 C42 120.7(4) . . ?
C42 C41 H41 119.6 . . ?
C53 C62 H62 107.4 . . ?
C53 C62 C61 113.5(3) . . ?
C53 C62 C63 109.3(3) . . ?
C61 C62 H62 107.4 . . ?
C61 C62 C63 111.6(3) . . ?
C63 C62 H62 107.4 . . ?
C27 C36 H36 107.5 . . ?
C27 C36 C37 113.3(3) . . ?
C27 C36 C35 109.9(3) . . ?
C37 C36 H36 107.5 . . ?
C35 C36 H36 107.5 . . ?
C35 C36 C37 110.9(3) . . ?
C84 C86 H86 108.1 . . ?
C84 C86 C85 110.5(3) . . ?
C84 C86 C87 112.0(3) . . ?
C85 C86 H86 108.1 . . ?
C87 C86 H86 108.1 . . ?
C87 C86 C85 110.0(3) . . ?
C21 C22 H22A 109.5 . . ?
C21 C22 H22B 109.5 . . ?
C21 C22 H22C 109.5 . . ?
H22A C22 H22B 109.5 . . ?
H22A C22 H22C 109.5 . . ?
H22B C22 H22C 109.5 . . ?
N8 C78 C77 105.5(2) . . ?
N8 C78 H78A 110.7 . . ?
N8 C78 H78B 110.7 . . ?
C77 C78 H78A 110.7 . . ?
C77 C78 H78B 110.7 . . ?
H78A C78 H78B 108.8 . . ?
C39 C48 H48 107.4 . . ?
C39 C48 C47 114.0(3) . . ?
C39 C48 C49 109.6(3) . . ?
C47 C48 H48 107.4 . . ?
C47 C48 C49 110.8(3) . . ?
C49 C48 H48 107.4 . . ?
C81 C82 H82 119.6 . . ?
C83 C82 C81 120.8(3) . . ?
C83 C82 H82 119.6 . . ?
C57 C56 H56 118.8 . . ?
C55 C56 C57 122.3(4) . . ?
C55 C56 H56 118.8 . . ?
N12 C76 C73 178.3(4) . . ?
C57 C59 H59 107.7 . . ?
C57 C59 C58 111.0(3) . . ?
C57 C59 C60 112.4(3) . . ?
C58 C59 H59 107.7 . . ?
C58 C59 C60 110.1(3) . . ?
C60 C59 H59 107.7 . . ?
C43 C42 H42 119.6 . . ?
C41 C42 C43 120.7(3) . . ?
C41 C42 H42 119.6 . . ?
C110 C109 H109 119.3 . . ?
C108 C109 C110 121.5(4) . . ?
C108 C109 H109 119.3 . . ?
C53 C54 H54 119.9 . . ?
C55 C54 C53 120.2(4) . . ?
C55 C54 H54 119.9 . . ?
C89 C88 H88A 109.5 . . ?
C89 C88 H88B 109.5 . . ?
C89 C88 H88C 109.5 . . ?
H88A C88 H88B 109.5 . . ?
H88A C88 H88C 109.5 . . ?
H88B C88 H88C 109.5 . . ?
C27 C28 H28 119.8 . . ?
C29 C28 C27 120.3(3) . . ?
C29 C28 H28 119.8 . . ?
C109 C108 H108 119.7 . . ?
C109 C108 C107 120.6(3) . . ?
C107 C108 H108 119.7 . . ?
C89 C90 H90A 109.5 . . ?
C89 C90 H90B 109.5 . . ?
C89 C90 H90C 109.5 . . ?
H90A C90 H90B 109.5 . . ?
H90A C90 H90C 109.5 . . ?
H90B C90 H90C 109.5 . . ?
C56 C55 C54 120.7(4) . . ?
C56 C55 H55 119.6 . . ?
C54 C55 H55 119.6 . . ?
C43 C45 H45 107.4 . . ?
C43 C45 C46 110.4(3) . . ?
C43 C45 C44 113.7(4) . . ?
C46 C45 H45 107.4 . . ?
C46 C45 C44 110.3(3) . . ?
C44 C45 H45 107.4 . . ?
C103 C104 H10A 109.5 . . ?
C103 C104 H10B 109.5 . . ?
C103 C104 H10C 109.5 . . ?
H10A C104 H10B 109.5 . . ?
H10A C104 H10C 109.5 . . ?
H10B C104 H10C 109.5 . . ?
C106 C115 H115 108.1 . . ?
C106 C115 C114 110.0(3) . . ?
C106 C115 C116 111.1(3) . . ?
C114 C115 H115 108.1 . . ?
C114 C115 C116 111.3(3) . . ?
C116 C115 H115 108.1 . . ?
C106 C107 H107 119.5 . . ?
C108 C107 C106 120.9(4) . . ?
C108 C107 H107 119.5 . . ?
C103 C102 H10D 109.5 . . ?
C103 C102 H10E 109.5 . . ?
C103 C102 H10F 109.5 . . ?
H10D C102 H10E 109.5 . . ?
H10D C102 H10F 109.5 . . ?
H10E C102 H10F 109.5 . . ?
C21 C20 H20A 109.5 . . ?
C21 C20 H20B 109.5 . . ?
C21 C20 H20C 109.5 . . ?
H20A C20 H20B 109.5 . . ?
H20A C20 H20C 109.5 . . ?
H20B C20 H20C 109.5 . . ?
C86 C85 H85A 109.5 . . ?
C86 C85 H85B 109.5 . . ?
C86 C85 H85C 109.5 . . ?
H85A C85 H85B 109.5 . . ?
H85A C85 H85C 109.5 . . ?
H85B C85 H85C 109.5 . . ?
C112 C113 H11A 109.5 . . ?
C112 C113 H11B 109.5 . . ?
C112 C113 H11C 109.5 . . ?
H11A C113 H11B 109.5 . . ?
H11A C113 H11C 109.5 . . ?
H11B C113 H11C 109.5 . . ?
C127 C126 H12D 109.5 . . ?
C127 C126 H12E 109.5 . . ?
C127 C126 H12F 109.5 . . ?
H12D C126 H12E 109.5 . . ?
H12D C126 H12F 109.5 . . ?
H12E C126 H12F 109.5 . . ?
C59 C58 H58A 109.5 . . ?
C59 C58 H58B 109.5 . . ?
C59 C58 H58C 109.5 . . ?
H58A C58 H58B 109.5 . . ?
H58A C58 H58C 109.5 . . ?
H58B C58 H58C 109.5 . . ?
C62 C61 H61A 109.5 . . ?
C62 C61 H61B 109.5 . . ?
C62 C61 H61C 109.5 . . ?
H61A C61 H61B 109.5 . . ?
H61A C61 H61C 109.5 . . ?
H61B C61 H61C 109.5 . . ?
C112 C111 H11D 109.5 . . ?
C112 C111 H11E 109.5 . . ?
C112 C111 H11F 109.5 . . ?
H11D C111 H11E 109.5 . . ?
H11D C111 H11F 109.5 . . ?
H11E C111 H11F 109.5 . . ?
C124 C125 H12G 109.5 . . ?
C124 C125 H12H 109.5 . . ?
C124 C125 H12I 109.5 . . ?
H12G C125 H12H 109.5 . . ?
H12G C125 H12I 109.5 . . ?
H12H C125 H12I 109.5 . . ?
C36 C37 H37A 109.5 . . ?
C36 C37 H37B 109.5 . . ?
C36 C37 H37C 109.5 . . ?
H37A C37 H37B 109.5 . . ?
H37A C37 H37C 109.5 . . ?
H37B C37 H37C 109.5 . . ?
C86 C87 H87A 109.5 . . ?
C86 C87 H87B 109.5 . . ?
C86 C87 H87C 109.5 . . ?
H87A C87 H87B 109.5 . . ?
H87A C87 H87C 109.5 . . ?
H87B C87 H87C 109.5 . . ?
C33 C32 H32A 109.5 . . ?
C33 C32 H32B 109.5 . . ?
C33 C32 H32C 109.5 . . ?
H32A C32 H32B 109.5 . . ?
H32A C32 H32C 109.5 . . ?
H32B C32 H32C 109.5 . . ?
C36 C35 H35A 109.5 . . ?
C36 C35 H35B 109.5 . . ?
C36 C35 H35C 109.5 . . ?
H35A C35 H35B 109.5 . . ?
H35A C35 H35C 109.5 . . ?
H35B C35 H35C 109.5 . . ?
C62 C63 H63A 109.5 . . ?
C62 C63 H63B 109.5 . . ?
C62 C63 H63C 109.5 . . ?
H63A C63 H63B 109.5 . . ?
H63A C63 H63C 109.5 . . ?
H63B C63 H63C 109.5 . . ?
C24 C23 H23A 109.5 . . ?
C24 C23 H23B 109.5 . . ?
C24 C23 H23C 109.5 . . ?
H23A C23 H23B 109.5 . . ?
H23A C23 H23C 109.5 . . ?
H23B C23 H23C 109.5 . . ?
C24 C25 H25A 109.5 . . ?
C24 C25 H25B 109.5 . . ?
C24 C25 H25C 109.5 . . ?
H25A C25 H25B 109.5 . . ?
H25A C25 H25C 109.5 . . ?
H25B C25 H25C 109.5 . . ?
C33 C34 H34A 109.5 . . ?
C33 C34 H34B 109.5 . . ?
C33 C34 H34C 109.5 . . ?
H34A C34 H34B 109.5 . . ?
H34A C34 H34C 109.5 . . ?
H34B C34 H34C 109.5 . . ?
C127 C128 H12J 109.5 . . ?
C127 C128 H12K 109.5 . . ?
C127 C128 H12L 109.5 . . ?
H12J C128 H12K 109.5 . . ?
H12J C128 H12L 109.5 . . ?
H12K C128 H12L 109.5 . . ?
C48 C47 H47A 109.5 . . ?
C48 C47 H47B 109.5 . . ?
C48 C47 H47C 109.5 . . ?
H47A C47 H47B 109.5 . . ?
H47A C47 H47C 109.5 . . ?
H47B C47 H47C 109.5 . . ?
C48 C49 H49A 109.5 . . ?
C48 C49 H49B 109.5 . . ?
C48 C49 H49C 109.5 . . ?
H49A C49 H49B 109.5 . . ?
H49A C49 H49C 109.5 . . ?
H49B C49 H49C 109.5 . . ?
C115 C114 H11G 109.5 . . ?
C115 C114 H11H 109.5 . . ?
C115 C114 H11I 109.5 . . ?
H11G C114 H11H 109.5 . . ?
H11G C114 H11I 109.5 . . ?
H11H C114 H11I 109.5 . . ?
C115 C116 H11J 109.5 . . ?
C115 C116 H11K 109.5 . . ?
C115 C116 H11L 109.5 . . ?
H11J C116 H11K 109.5 . . ?
H11J C116 H11L 109.5 . . ?
H11K C116 H11L 109.5 . . ?
C45 C46 H46A 109.5 . . ?
C45 C46 H46B 109.5 . . ?
C45 C46 H46C 109.5 . . ?
H46A C46 H46B 109.5 . . ?
H46A C46 H46C 109.5 . . ?
H46B C46 H46C 109.5 . . ?
C59 C60 H60A 109.5 . . ?
C59 C60 H60B 109.5 . . ?
C59 C60 H60C 109.5 . . ?
H60A C60 H60B 109.5 . . ?
H60A C60 H60C 109.5 . . ?
H60B C60 H60C 109.5 . . ?
C45 C44 H44A 109.5 . . ?
C45 C44 H44B 109.5 . . ?
C45 C44 H44C 109.5 . . ?
H44A C44 H44B 109.5 . . ?
H44A C44 H44C 109.5 . . ?
H44B C44 H44C 109.5 . . ?
C99 C101 H10G 109.5 . . ?
C99 C101 H10H 109.5 . . ?
C99 C101 H10I 109.5 . . ?
H10G C101 H10H 109.5 . . ?
H10G C101 H10I 109.5 . . ?
H10H C101 H10I 109.5 . . ?
C99 C98 H98A 109.5 . . ?
C99 C98 H98B 109.5 . . ?
C99 C98 H98C 109.5 . . ?
H98A C98 H98B 109.5 . . ?
H98A C98 H98C 109.5 . . ?
H98B C98 H98C 109.5 . . ?
C99 C97 H97A 109.5 . . ?
C99 C97 H97B 109.5 . . ?
C99 C97 H97C 109.5 . . ?
H97A C97 H97B 109.5 . . ?
H97A C97 H97C 109.5 . . ?
H97B C97 H97C 109.5 . . ?
C99 C100 H10J 109.5 . . ?
C99 C100 H10K 109.5 . . ?
C99 C100 H10L 109.5 . . ?
H10J C100 H10K 109.5 . . ?
H10J C100 H10L 109.5 . . ?
H10K C100 H10L 109.5 . . ?

loop_
_geom_bond_atom_site_label_1
_geom_bond_atom_site_label_2
_geom_bond_distance
_geom_bond_site_symmetry_2
_geom_bond_publ_flag
P3 N11 1.736(3) . ?
P3 C66 1.817(3) . ?
P3 C64 1.823(3) . ?
P1 N5 1.740(3) . ?
P1 C1 1.810(3) . ?
P1 C3 1.814(3) . ?
P4 C66 1.820(3) . ?
P4 C64 1.819(3) . ?
P4 H4 1.62(6) . ?
P2 C1 1.828(3) . ?
P2 C3 1.834(3) . ?
P2 H2 1.52(4) . ?
N8 C117 1.434(3) . ?
N8 C67 1.376(3) . ?
N8 C78 1.451(3) . ?
N7 C67 1.378(3) . ?
N7 C105 1.428(3) . ?
N7 C77 1.455(3) . ?
N1 C4 1.389(4) . ?
N1 C52 1.425(4) . ?
N1 C51 1.471(4) . ?
N4 C2 1.388(3) . ?
N4 C14 1.440(3) . ?
N4 C12 1.466(3) . ?
N9 C65 1.394(3) . ?
N9 C79 1.434(3) . ?
N9 C69 1.478(3) . ?
N10 C65 1.383(3) . ?
N10 C91 1.429(4) . ?
N10 C68 1.471(4) . ?
N3 C2 1.380(3) . ?
N3 C26 1.432(4) . ?
N3 C13 1.455(4) . ?
N11 H11 0.8600 . ?
N11 C70 1.376(3) . ?
N2 C4 1.384(4) . ?
N2 C38 1.433(4) . ?
N2 C50 1.446(4) . ?
N5 H5 0.8600 . ?
N5 C5 1.367(4) . ?
C117 C122 1.403(4) . ?
C117 C118 1.409(4) . ?
C67 C66 1.377(4) . ?
C65 C64 1.361(4) . ?
C105 C110 1.407(4) . ?
C105 C106 1.413(4) . ?
C2 C1 1.361(4) . ?
C79 C80 1.403(4) . ?
C79 C84 1.412(4) . ?
C122 C121 1.384(4) . ?
C122 C127 1.522(4) . ?
C118 C124 1.521(4) . ?
C118 C119 1.393(4) . ?
C4 C3 1.362(4) . ?
C5 C6 1.402(4) . ?
C5 C10 1.406(4) . ?
C70 C71 1.391(4) . ?
C70 C75 1.407(4) . ?
C14 C15 1.404(4) . ?
C14 C19 1.406(4) . ?
C38 C39 1.402(4) . ?
C38 C43 1.392(4) . ?
C15 C16 1.392(4) . ?
C15 C24 1.505(4) . ?
C52 C53 1.399(4) . ?
C52 C57 1.407(4) . ?
C96 C91 1.405(4) . ?
C96 C95 1.393(4) . ?
C96 C99 1.517(4) . ?
C6 H6 0.9300 . ?
C6 C7 1.381(4) . ?
C71 H71 0.9300 . ?
C71 C72 1.382(4) . ?
C91 C92 1.400(4) . ?
C124 H124 0.9800 . ?
C124 C123 1.526(4) . ?
C124 C125 1.524(4) . ?
C19 C21 1.525(4) . ?
C19 C18 1.391(4) . ?
C53 C62 1.514(4) . ?
C53 C54 1.400(4) . ?
C8 C7 1.389(4) . ?
C8 C9 1.389(4) . ?
C8 C11 1.430(4) . ?
C68 H68A 0.9700 . ?
C68 H68B 0.9700 . ?
C68 C69 1.503(4) . ?
C119 H119 0.9300 . ?
C119 C120 1.378(4) . ?
C12 H12M 0.9700 . ?
C12 H12N 0.9700 . ?
C12 C13 1.514(4) . ?
C39 C40 1.412(4) . ?
C39 C48 1.493(5) . ?
C121 H121 0.9300 . ?
C121 C120 1.368(4) . ?
C69 H69A 0.9700 . ?
C69 H69B 0.9700 . ?
C74 H74 0.9300 . ?
C74 C75 1.374(4) . ?
C74 C73 1.403(4) . ?
C21 H21 0.9800 . ?
C21 C22 1.519(4) . ?
C21 C20 1.509(4) . ?
C93 H93 0.9300 . ?
C93 C92 1.393(4) . ?
C93 C94 1.387(4) . ?
C26 C31 1.414(4) . ?
C26 C27 1.394(4) . ?
C7 H7 0.9300 . ?
N6 C11 1.154(4) . ?
C75 H75 0.9300 . ?
C110 C112 1.512(5) . ?
C110 C109 1.389(4) . ?
C72 H72 0.9300 . ?
C72 C73 1.377(4) . ?
C80 C89 1.508(4) . ?
C80 C81 1.395(4) . ?
C16 H16 0.9300 . ?
C16 C17 1.381(4) . ?
C95 H95 0.9300 . ?
C95 C94 1.381(4) . ?
C127 H127 0.9800 . ?
C127 C126 1.519(4) . ?
C127 C128 1.529(4) . ?
C120 H120 0.9300 . ?
C77 H77A 0.9700 . ?
C77 H77B 0.9700 . ?
C77 C78 1.478(4) . ?
C13 H13A 0.9700 . ?
C13 H13B 0.9700 . ?
C106 C115 1.508(5) . ?
C106 C107 1.391(4) . ?
C99 H99 0.9800 . ?
C99 H99A 0.9800 . ?
C99 C101 1.546(11) . ?
C99 C98 1.497(7) . ?
C99 C97 1.594(16) . ?
C99 C100 1.48(2) . ?
C73 C76 1.445(4) . ?
C9 H9 0.9300 . ?
C9 C10 1.375(4) . ?
C10 H10 0.9300 . ?
C92 C103 1.524(4) . ?
C31 C33 1.526(5) . ?
C31 C30 1.395(5) . ?
C84 C83 1.409(4) . ?
C84 C86 1.508(4) . ?
C112 H112 0.9800 . ?
C112 C113 1.530(4) . ?
C112 C111 1.522(5) . ?
C17 H17 0.9300 . ?
C17 C18 1.369(4) . ?
C89 H89 0.9800 . ?
C89 C88 1.523(4) . ?
C89 C90 1.531(4) . ?
C43 C42 1.390(5) . ?
C43 C45 1.514(5) . ?
C94 H94 0.9300 . ?
C18 H18 0.9300 . ?
C103 H103 0.9800 . ?
C103 C104 1.532(4) . ?
C103 C102 1.526(5) . ?
C33 H33 0.9800 . ?
C33 C32 1.539(4) . ?
C33 C34 1.529(5) . ?
N12 C76 1.133(4) . ?
C24 H24 0.9800 . ?
C24 C23 1.525(5) . ?
C24 C25 1.547(5) . ?
C27 C36 1.520(4) . ?
C27 C28 1.400(4) . ?
C81 H81 0.9300 . ?
C81 C82 1.373(5) . ?
C83 H83 0.9300 . ?
C83 C82 1.377(5) . ?
C57 C56 1.389(5) . ?
C57 C59 1.515(5) . ?
C40 H40 0.9300 . ?
C40 C41 1.355(5) . ?
C123 H12A 0.9600 . ?
C123 H12B 0.9600 . ?
C123 H12C 0.9600 . ?
C29 H29 0.9300 . ?
C29 C30 1.368(5) . ?
C29 C28 1.393(5) . ?
C50 H50A 0.9700 . ?
C50 H50B 0.9700 . ?
C50 C51 1.489(4) . ?
C30 H30 0.9300 . ?
C51 H51A 0.9700 . ?
C51 H51B 0.9700 . ?
C41 H41 0.9300 . ?
C41 C42 1.374(5) . ?
C62 H62 0.9800 . ?
C62 C61 1.530(5) . ?
C62 C63 1.537(5) . ?
C36 H36 0.9800 . ?
C36 C37 1.527(5) . ?
C36 C35 1.526(5) . ?
C86 H86 0.9800 . ?
C86 C85 1.545(4) . ?
C86 C87 1.533(5) . ?
C22 H22A 0.9600 . ?
C22 H22B 0.9600 . ?
C22 H22C 0.9600 . ?
C78 H78A 0.9700 . ?
C78 H78B 0.9700 . ?
C48 H48 0.9800 . ?
C48 C47 1.521(5) . ?
C48 C49 1.537(5) . ?
C82 H82 0.9300 . ?
C56 H56 0.9300 . ?
C56 C55 1.348(5) . ?
C59 H59 0.9800 . ?
C59 C58 1.523(5) . ?
C59 C60 1.538(5) . ?
C42 H42 0.9300 . ?
C109 H109 0.9300 . ?
C109 C108 1.378(5) . ?
C54 H54 0.9300 . ?
C54 C55 1.389(5) . ?
C88 H88A 0.9600 . ?
C88 H88B 0.9600 . ?
C88 H88C 0.9600 . ?
C28 H28 0.9300 . ?
C108 H108 0.9300 . ?
C108 C107 1.381(5) . ?
C90 H90A 0.9600 . ?
C90 H90B 0.9600 . ?
C90 H90C 0.9600 . ?
C55 H55 0.9300 . ?
C45 H45 0.9800 . ?
C45 C46 1.516(5) . ?
C45 C44 1.535(6) . ?
C104 H10A 0.9600 . ?
C104 H10B 0.9600 . ?
C104 H10C 0.9600 . ?
C115 H115 0.9800 . ?
C115 C114 1.534(5) . ?
C115 C116 1.536(5) . ?
C107 H107 0.9300 . ?
C102 H10D 0.9600 . ?
C102 H10E 0.9600 . ?
C102 H10F 0.9600 . ?
C20 H20A 0.9600 . ?
C20 H20B 0.9600 . ?
C20 H20C 0.9600 . ?
C85 H85A 0.9600 . ?
C85 H85B 0.9600 . ?
C85 H85C 0.9600 . ?
C113 H11A 0.9600 . ?
C113 H11B 0.9600 . ?
C113 H11C 0.9600 . ?
C126 H12D 0.9600 . ?
C126 H12E 0.9600 . ?
C126 H12F 0.9600 . ?
C58 H58A 0.9600 . ?
C58 H58B 0.9600 . ?
C58 H58C 0.9600 . ?
C61 H61A 0.9600 . ?
C61 H61B 0.9600 . ?
C61 H61C 0.9600 . ?
C111 H11D 0.9600 . ?
C111 H11E 0.9600 . ?
C111 H11F 0.9600 . ?
C125 H12G 0.9600 . ?
C125 H12H 0.9600 . ?
C125 H12I 0.9600 . ?
C37 H37A 0.9600 . ?
C37 H37B 0.9600 . ?
C37 H37C 0.9600 . ?
C87 H87A 0.9600 . ?
C87 H87B 0.9600 . ?
C87 H87C 0.9600 . ?
C32 H32A 0.9600 . ?
C32 H32B 0.9600 . ?
C32 H32C 0.9600 . ?
C35 H35A 0.9600 . ?
C35 H35B 0.9600 . ?
C35 H35C 0.9600 . ?
C63 H63A 0.9600 . ?
C63 H63B 0.9600 . ?
C63 H63C 0.9600 . ?
C23 H23A 0.9600 . ?
C23 H23B 0.9600 . ?
C23 H23C 0.9600 . ?
C25 H25A 0.9600 . ?
C25 H25B 0.9600 . ?
C25 H25C 0.9600 . ?
C34 H34A 0.9600 . ?
C34 H34B 0.9600 . ?
C34 H34C 0.9600 . ?
C128 H12J 0.9600 . ?
C128 H12K 0.9600 . ?
C128 H12L 0.9600 . ?
C47 H47A 0.9600 . ?
C47 H47B 0.9600 . ?
C47 H47C 0.9600 . ?
C49 H49A 0.9600 . ?
C49 H49B 0.9600 . ?
C49 H49C 0.9600 . ?
C114 H11G 0.9600 . ?
C114 H11H 0.9600 . ?
C114 H11I 0.9600 . ?
C116 H11J 0.9600 . ?
C116 H11K 0.9600 . ?
C116 H11L 0.9600 . ?
C46 H46A 0.9600 . ?
C46 H46B 0.9600 . ?
C46 H46C 0.9600 . ?
C60 H60A 0.9600 . ?
C60 H60B 0.9600 . ?
C60 H60C 0.9600 . ?
C44 H44A 0.9600 . ?
C44 H44B 0.9600 . ?
C44 H44C 0.9600 . ?
C101 H10G 0.9600 . ?
C101 H10H 0.9600 . ?
C101 H10I 0.9600 . ?
C98 H98A 0.9600 . ?
C98 H98B 0.9600 . ?
C98 H98C 0.9600 . ?
C97 H97A 0.9600 . ?
C97 H97B 0.9600 . ?
C97 H97C 0.9600 . ?
C100 H10J 0.9600 . ?
C100 H10K 0.9600 . ?
C100 H10L 0.9600 . ?

loop_
_smtbx_masks_void_nr
_smtbx_masks_void_average_x
_smtbx_masks_void_average_y
_smtbx_masks_void_average_z
_smtbx_masks_void_volume
_smtbx_masks_void_count_electrons
_smtbx_masks_void_content
1 0.000 0.000 0.500 826.1 125.2 ?
2 0.000 0.500 0.000 826.1 125.2 ?
